data_4133771
loop_
_publ_author_name
'Chen, Linfeng'
'San, Khin A.'
'Turo, Michael J.'
'Gembicky, Milan'
'Fereidouni, Shelir'
'Kalaj, Mark'
'Schimpf, Alina M.'

_publ_section_title
;
 Tunable Metal Oxide Frameworks via Coordination Assembly of
 Preyssler-Type Molecular Clusters.
;
_journal_name_full 'Journal of the American Chemical Society'
_journal_paper_doi 10.1021/jacs.9b10277
_journal_year 2019
_chemical_formula_moiety '0.08(Bi12.56 Co34.63 K41.29 O1470 P60 W360), 0.67(Co0.92 O7.5), 0.67(Li), 3.58(O)'
_chemical_formula_sum 'Bi1.07 Co3.5 K3.44 Li0.67 O131.08 P5 W30'
_chemical_formula_weight 8335.71
_space_group_crystal_system orthorhombic
_space_group_IT_number 67
_space_group_name_Hall '-C 2a 2'
_space_group_name_H-M_alt 'C m m a'
_audit_creation_date 2019-09-04
_audit_creation_method
;
Olex2 1.2
(compiled 2018.05.29 svn.r3508 for OlexSys, GUI svn.r5506)
;
_cell_angle_alpha 90
_cell_angle_beta 90
_cell_angle_gamma 90
_cell_formula_units_Z 12
_cell_length_a 21.6852(16)
_cell_length_b 79.711(6)
_cell_length_c 26.2481(19)
_cell_measurement_reflns_used 5522
_cell_measurement_temperature 100(2)
_cell_measurement_theta_max 25.70
_cell_measurement_theta_min 2.60
_cell_volume 45371(6)
_computing_cell_refinement 'SAINT v8.34A (Bruker, 2013)'
_computing_data_collection 'APEX2 v2013.6-2 (Bruker, 2013)'
_computing_data_reduction 'SAINT v8.34A (Bruker, 2013)'
_computing_molecular_graphics 'Olex2 (Dolomanov et al., 2009)'
_computing_publication_material 'Olex2 (Dolomanov et al., 2009)'
_computing_structure_refinement 'ShelXL (Sheldrick, 2015)'
_computing_structure_solution 'XT (Sheldrick, 2008)'
_diffrn_ambient_temperature 100.15
_diffrn_detector 'Bruker APEX CCD'
_diffrn_detector_area_resol_mean 8.0
_diffrn_detector_type 'CCD Area Detector'
_diffrn_measured_fraction_theta_full 0.999
_diffrn_measured_fraction_theta_max 0.999
_diffrn_measurement_device 'Kappa Four-Circle Diffractometer'
_diffrn_measurement_device_type 'Bruker X8 APEX'
_diffrn_measurement_method '\w and \f scans'
_diffrn_radiation_monochromator graphite
_diffrn_radiation_probe x-ray
_diffrn_radiation_type MoK\a
_diffrn_radiation_wavelength 0.71073
_diffrn_reflns_av_R_equivalents 0.0782
_diffrn_reflns_av_unetI/netI 0.0318
_diffrn_reflns_Laue_measured_fraction_full 0.999
_diffrn_reflns_Laue_measured_fraction_max 0.999
_diffrn_reflns_limit_h_max 23
_diffrn_reflns_limit_h_min -26
_diffrn_reflns_limit_k_max 96
_diffrn_reflns_limit_k_min -97
_diffrn_reflns_limit_l_max 32
_diffrn_reflns_limit_l_min -32
_diffrn_reflns_number 336427
_diffrn_reflns_point_group_measured_fraction_full 0.999
_diffrn_reflns_point_group_measured_fraction_max 0.999
_diffrn_reflns_theta_full 25.000
_diffrn_reflns_theta_max 25.755
_diffrn_reflns_theta_min 1.245
_diffrn_source 'sealed tube'
_diffrn_source_type fine-focus
_diffrn_standards_number 0
_exptl_absorpt_coefficient_mu 24.561
_exptl_absorpt_correction_T_max 0.2594
_exptl_absorpt_correction_T_min 0.1353
_exptl_absorpt_correction_type multi-scan
_exptl_absorpt_process_details
'SADABS-2016/2 (Bruker,2016/2) was used for absorption correction. wR2(int) was 0.1268 before and 0.0572 after correction. The Ratio of minimum to maximum transmission is 0.5216. The \l/2 correction factor is 0.00150.'
_exptl_crystal_colour 'light pink'
_exptl_crystal_colour_modifier light
_exptl_crystal_colour_primary pink
_exptl_crystal_density_diffrn 3.661
_exptl_crystal_description octahedral
_exptl_crystal_F_000 43127
_exptl_crystal_size_max 0.2
_exptl_crystal_size_mid 0.2
_exptl_crystal_size_min 0.125
_refine_diff_density_max 3.782
_refine_diff_density_min -3.529
_refine_diff_density_rms 0.439
_refine_ls_extinction_method none
_refine_ls_goodness_of_fit_ref 1.146
_refine_ls_hydrogen_treatment undef
_refine_ls_matrix_type full
_refine_ls_number_parameters 1364
_refine_ls_number_reflns 22491
_refine_ls_number_restraints 2156
_refine_ls_restrained_S_all 1.097
_refine_ls_R_factor_all 0.0797
_refine_ls_R_factor_gt 0.0640
_refine_ls_shift/su_max 0.001
_refine_ls_shift/su_mean 0.000
_refine_ls_structure_factor_coef Fsqd
_refine_ls_weighting_details 'w=1/[\s^2^(Fo^2^)+(0.0241P)^2^+11301.7910P] where P=(Fo^2^+2Fc^2^)/3'
_refine_ls_weighting_scheme calc
_refine_ls_wR_factor_gt 0.1416
_refine_ls_wR_factor_ref 0.1504
_reflns_Friedel_coverage 0.000
_reflns_number_gt 18610
_reflns_number_total 22491
_reflns_threshold_expression 'I > 2\s(I)'
_cod_data_source_file ja9b10277_si_010.cif
_cod_data_source_block CoBiCmme
_cod_depositor_comments
;
The following automatic conversions were performed:

data item '_diffrn_radiation_probe' value 'X-ray' was changed to
'x-ray' in accordance with the
/home/data/users/saulius/crontab/automatic-downloads/rss-feeds/ACS/lib/dictionaries/cif_core.dic
dictionary named 'cif_core.dic' version 2.4.2 last updated on
2011-04-26.

Automatic conversion script
Id: cif_fix_values 7556 2019-12-06 15:28:31Z antanas 
;
_cod_original_sg_symbol_Hall '-C 2b 2'
_cod_original_sg_symbol_H-M 'C m m e'
_cod_original_formula_sum 'Bi1.07 Co3.50 K3.44 Li0.67 O131.08 P5 W30'
_cod_database_code 4133771
_shelx_shelxl_version_number 2018/3
_shelx_space_group_comment
;
The symmetry employed for this shelxl refinement is uniquely defined
by the following loop, which should always be used as a source of
symmetry information in preference to the above space-group names.
They are only intended as comments.
;
_shelx_estimated_absorpt_t_max 0.149
_shelx_estimated_absorpt_t_min 0.084
_olex2_refinement_description
;
1. Uiso/Uaniso restraints and constraints
Uanis(O16) \\sim Ueq: with sigma of 0.01 and sigma for terminal atoms of 0.02
Uanis(W1AA) \\sim Ueq: with sigma of 0.005 and sigma for terminal atoms of 0.01
Uanis(O013) \\sim Ueq, Uanis(O4AA) \\sim Ueq: with sigma of 0.005 and sigma for
terminal atoms of 0.01
Uanis(O4CA) \\sim Ueq: with sigma of 0.01 and sigma for terminal atoms of 0.02
Uanis(W1) \\sim Ueq: with sigma of 0.005 and sigma for terminal atoms of 0.01
Uanis(O5) \\sim Ueq: with sigma of 0.005 and sigma for terminal atoms of 0.01
Uanis(Bi1A) \\sim Ueq, Uanis(Bi1) \\sim Ueq: with sigma of 0.005 and sigma for
terminal atoms of 0.01
Uanis(Bi1) \\sim Ueq: with sigma of 0.005 and sigma for terminal atoms of 0.01
Uanis(Bi00) \\sim Ueq: with sigma of 0.005 and sigma for terminal atoms of 0.01
Uanis(Li8A) = Uanis(K8)
Uanis(O2) = Uanis(O0AA)
Uanis(Co1) = Uanis(Co3) = Uanis(Co2B) = Uanis(Co4) = Uanis(Co5B) = Uanis(Co2A)
= Uanis(Co5A)
Uanis(K011) = Uanis(K019) = Uanis(K01E) = Uanis(K8) = Uanis(K0AA) = Uanis(K18)
Uanis(Co1) = Uanis(O14) = Uanis(O2AA)
Uanis(O12) = Uanis(Co5B) = Uanis(O1AA)
Uanis(Bi00) = Uanis(Bi1A)
Uanis(Bi1) = Uanis(Bi0A)
2. Rigid body (RIGU) restrains
 All non-hydrogen atoms
 with sigma for 1-2 distances of 0.004 and sigma for 1-3 distances of 0.004
 All non-hydrogen atoms
 with sigma for 1-2 distances of 0.004 and sigma for 1-3 distances of 0.004
3. Others
 1*[Sof(Co1)]+1*[Sof(Co3)]+1*[Sof(Co2B)]+1*[Sof(Co4)]+1*[Sof(Co5B)]+1*
 [Sof(Co2A)]+1*[Sof(Co5A)]=2.625 with esd of 0
 Sof(W0AA)=Sof(W0)=Sof(W1)=Sof(W2)=Sof(W1AA)=1-FVAR(1)
 Sof(W004)=Sof(W006)=Sof(W008)=Sof(W00A)=Sof(W00F)=FVAR(1)
 Fixed Sof: Bi00(0.24) Bi1(0.5) K019(0.25) K01E(0.25) O13(0.5) O3(0.5)
 O5(0.75) Li8A(0.5) K0AA(0.5) O0AA(0.375) K18(0.3) O12(0.75) O2AA(0.5) O14(0.5)
 O5AA(0.25) O6AA(0.5) O3AA(0.25) O7AA(0.25) O9AA(0.125) O0BA(0.25)
 O1BA(0.16667) O2BA(0.5) O3BA(0.5) O4BA(0.5) O5BA(0.25) O6BA(0.5) O4(0.25)
 O7BA(0.5) O8BA(0.33333) O19(0.25) O9BA(0.5) O8(0.0625) O1CA(0.5) O0CA(0.5)
 O2CA(0.5) O3CA(0.5) O4CA(0.5) O18(0.5) O5CA(0.25) O8AA(0.25) Bi0A(0.03)
 Bi1A(0.015)
;
_platon_squeeze_void_probe_radius 1.20
_olex2_submission_special_instructions 'No special instructions were received'

loop_
_space_group_symop_operation_xyz
'x, y, z'
'-x, -y+1/2, z'
'-x, y+1/2, -z'
'x, -y, -z'
'x+1/2, y+1/2, z'
'-x+1/2, -y+1, z'
'-x+1/2, y+1, -z'
'x+1/2, -y+1/2, -z'
'-x, -y, -z'
'x, y-1/2, -z'
'x, -y-1/2, z'
'-x, y, z'
'-x+1/2, -y+1/2, -z'
'x+1/2, y, -z'
'x+1/2, -y, z'
'-x+1/2, y+1/2, z'

loop_
_atom_site_label
_atom_site_type_symbol
_atom_site_fract_x
_atom_site_fract_y
_atom_site_fract_z
_atom_site_U_iso_or_equiv
_atom_site_adp_type
_atom_site_occupancy
_atom_site_site_symmetry_order
_atom_site_calc_flag
_atom_site_refinement_flags_posn
_atom_site_refinement_flags_adp
_atom_site_refinement_flags_occupancy
_atom_site_disorder_assembly
_atom_site_disorder_group
W001 W 0.84232(4) 0.28765(2) 0.24897(3) 0.01816(17) Uani 1 1 d . U . . .
W002 W 0.84280(4) 0.27351(2) 0.38453(3) 0.01818(17) Uani 1 1 d . U . . .
W003 W 0.84106(5) 0.250000 0.16415(5) 0.0206(2) Uani 1 2 d S TU P . .
W004 W 0.65725(4) 0.42092(2) 0.36853(3) 0.01820(19) Uani 0.9343(15) 1 d . U . A 1
W005 W 0.92376(4) 0.31196(2) 0.42406(4) 0.0298(2) Uani 1 1 d . U . . .
W006 W 0.65705(4) 0.37847(2) 0.30829(3) 0.0189(2) Uani 0.9343(15) 1 d . U . A 1
W007 W 0.92368(4) 0.32632(2) 0.28677(4) 0.0297(2) Uani 1 1 d . U . . .
W008 W 0.65794(4) 0.38388(2) 0.16685(3) 0.0210(2) Uani 0.9343(15) 1 d . U . A 1
W009 W 0.92355(4) 0.31198(2) 0.15092(4) 0.0306(2) Uani 1 1 d . U . . .
W00A W 0.65762(4) 0.45287(2) 0.26471(4) 0.0235(2) Uani 0.9343(15) 1 d . U . A 1
W00B W 0.92356(4) 0.27384(2) 0.50791(3) 0.0320(2) Uani 1 1 d . U . . .
W00C W 0.57659(4) 0.36087(2) 0.41952(4) 0.0333(2) Uani 1 1 d . U . . .
W00D W 0.57648(4) 0.34381(2) 0.15111(4) 0.0350(2) Uani 1 1 d . U . . .
W00E W 0.57647(4) 0.33805(2) 0.29443(4) 0.0337(2) Uani 1 1 d . U . . .
W00F W 0.65766(4) 0.42998(2) 0.14070(4) 0.0254(2) Uani 0.9343(15) 1 d . U . A 1
W00G W 0.57603(5) 0.45011(2) 0.45347(4) 0.0358(2) Uani 1 1 d . U . . .
W00H W 0.92348(5) 0.27358(2) 0.06552(4) 0.0346(2) Uani 1 1 d . U . . .
W00I W 0.57633(4) 0.40386(2) 0.48026(4) 0.0337(2) Uani 1 1 d . U . . .
W00J W 0.57668(4) 0.37589(2) 0.04650(4) 0.0376(3) Uani 1 1 d . U . . .
W00K W 0.57632(5) 0.48253(2) 0.34806(5) 0.0409(3) Uani 1 1 d . U . . .
W00L W 0.57629(5) 0.48841(2) 0.20625(5) 0.0435(3) Uani 1 1 d . U . . .
W00M W 0.57647(5) 0.42261(2) 0.01963(4) 0.0419(3) Uani 1 1 d . U . . .
W00N W 0.57635(5) 0.46528(2) 0.08026(5) 0.0464(3) Uani 1 1 d . U . . .
Bi00 Bi 0.93323(13) 0.250000 0.28323(10) 0.0268(5) Uani 0.48 2 d S TU P . .
Bi1 Bi 0.56796(8) 0.41293(2) 0.24783(7) 0.0312(4) Uani 0.5 1 d . U . A .
P00R P 1.000000 0.29115(9) 0.2461(3) 0.0149(14) Uani 1 2 d S TU P . .
P00S P 1.000000 0.27553(9) 0.3940(3) 0.0147(14) Uani 1 2 d S TU P . .
P00T P 0.500000 0.37505(10) 0.3137(3) 0.0207(15) Uani 1 2 d S TU P A .
P00U P 1.000000 0.250000 0.1559(4) 0.017(2) Uani 1 4 d S TU P . .
P00V P 0.500000 0.42133(10) 0.3795(3) 0.0216(16) Uani 1 2 d S TU P . .
P00W P 0.500000 0.45628(10) 0.2656(3) 0.0268(17) Uani 1 2 d S TU P A .
P00X P 0.500000 0.38130(10) 0.1601(3) 0.0212(16) Uani 1 2 d S TU P A .
P00Y P 0.500000 0.43144(12) 0.1304(3) 0.0280(18) Uani 1 2 d S TU P A .
Co1 Co 0.6917(4) 0.30612(12) 0.2724(4) 0.0546(9) Uani 0.464(3) 1 d . U . . .
K011 K 0.7026(4) 0.51282(10) 0.3900(3) 0.0726(17) Uani 1 1 d . U . . .
O013 O 0.9287(9) 0.250000 0.5174(7) 0.023(4) Uani 1 2 d S TU P B .
O014 O 0.6600(7) 0.43400(19) 0.3086(6) 0.023(3) Uani 1 1 d . U . A 1
O015 O 1.000000 0.2695(2) 0.4507(7) 0.018(3) Uani 1 2 d S TU P B .
O016 O 0.5704(7) 0.38043(18) 0.4598(6) 0.025(3) Uani 1 1 d . U . . .
O017 O 0.8413(6) 0.27674(16) 0.3141(5) 0.019(2) Uani 1 1 d . U . . .
O018 O 0.9277(7) 0.29626(17) 0.4822(5) 0.021(3) Uani 1 1 d . U . . .
K019 K 0.8204(12) 0.250000 0.6006(11) 0.0726(17) Uani 0.5 2 d S TU P B 2
O01A O 0.8389(9) 0.250000 0.3742(7) 0.018(4) Uani 1 2 d S TU P . .
O01B O 0.500000 0.3574(2) 0.2882(8) 0.023(4) Uani 1 2 d S TU P . .
Co3 Co 0.7151(10) 0.4896(3) 0.0262(8) 0.0546(9) Uani 0.206(3) 1 d . U . . .
O01D O 0.9417(6) 0.28062(17) 0.2566(5) 0.020(2) Uani 1 1 d . U . . .
K01E K 0.500000 0.3163(3) 0.4366(10) 0.0726(17) Uani 0.5 2 d S TU P . .
O01F O 0.500000 0.4564(3) 0.4858(8) 0.030(4) Uani 1 2 d S TU P . .
O01G O 0.9282(7) 0.29443(18) 0.0991(6) 0.026(3) Uani 1 1 d . U . . .
O01H O 0.6591(7) 0.40136(18) 0.3267(6) 0.023(3) Uani 1 1 d . U . A 1
O01J O 0.9286(7) 0.32515(16) 0.2133(6) 0.024(3) Uani 1 1 d . U . . .
O01K O 0.8741(7) 0.32572(17) 0.4511(6) 0.027(3) Uani 1 1 d . U . . .
O01L O 0.9303(6) 0.32222(16) 0.3598(5) 0.020(2) Uani 1 1 d . U . . .
O01M O 0.5722(7) 0.34404(18) 0.3659(6) 0.026(3) Uani 1 1 d . U . . .
O01N O 1.000000 0.2948(2) 0.3942(7) 0.016(3) Uani 1 2 d S TU P B .
O01O O 0.6592(7) 0.4079(2) 0.1660(6) 0.028(3) Uani 1 1 d . U . A 1
O01P O 0.500000 0.4216(3) 0.0783(8) 0.030(4) Uani 1 2 d S TU P . .
O01Q O 0.5718(7) 0.3554(2) 0.0865(6) 0.030(3) Uani 1 1 d . U . . .
O01R O 0.500000 0.3727(3) 0.3724(8) 0.025(4) Uani 1 2 d S TU P . .
O01S O 0.6596(7) 0.38465(19) 0.2387(6) 0.024(3) Uani 1 1 d . U . A 1
O01T O 1.000000 0.3070(2) 0.2813(8) 0.020(3) Uani 1 2 d S TU P . .
O01U O 1.000000 0.2772(3) 0.5439(8) 0.028(4) Uani 1 2 d S TU P B .
O01V O 0.6311(7) 0.44026(18) 0.4065(5) 0.026(3) Uani 1 1 d . U . . .
O01W O 0.500000 0.4019(3) 0.5169(8) 0.025(4) Uani 1 2 d S TU P . .
O01Y O 0.5702(7) 0.46903(18) 0.4077(6) 0.030(3) Uani 1 1 d . U . . .
O020 O 0.8696(6) 0.30791(16) 0.2828(5) 0.019(3) Uani 1 1 d . U . . .
O021 O 0.8381(6) 0.26644(16) 0.2174(5) 0.021(3) Uani 1 1 d . U . . .
O022 O 0.6303(6) 0.40713(17) 0.4253(5) 0.022(3) Uani 1 1 d . U . . .
O023 O 0.9415(6) 0.26894(16) 0.3674(5) 0.016(2) Uani 1 1 d . U . . .
O024 O 0.6268(7) 0.32146(18) 0.3018(7) 0.032(3) Uani 1 1 d . U . . .
O026 O 0.5716(7) 0.3987(2) 0.0223(5) 0.031(3) Uani 1 1 d . U . . .
O027 O 0.8696(6) 0.29793(16) 0.1873(5) 0.019(2) Uani 1 1 d . U . . .
O028 O 0.500000 0.4740(3) 0.0541(9) 0.039(5) Uani 1 2 d S TU P . .
O029 O 0.6305(6) 0.35637(18) 0.2877(6) 0.023(3) Uani 1 1 d . U . . .
O02B O 0.5575(7) 0.38944(19) 0.1831(6) 0.026(3) Uani 1 1 d . U . . .
O02C O 0.8730(7) 0.34292(18) 0.2894(6) 0.030(3) Uani 1 1 d . U . . .
O02D O 0.500000 0.4934(2) 0.3645(9) 0.034(4) Uani 1 2 d S TU P . .
O02E O 0.5712(8) 0.4912(2) 0.2788(7) 0.040(3) Uani 1 1 d . U . . .
Co2B Co 0.8067(6) 0.41073(18) 0.4246(5) 0.0546(9) Uani 0.311(3) 1 d . U . A .
O02G O 0.6316(6) 0.36114(18) 0.1720(5) 0.024(3) Uani 1 1 d . U . . .
O02H O 0.6603(7) 0.4378(2) 0.2084(6) 0.030(3) Uani 1 1 d . U . A 1
O02I O 0.500000 0.4390(3) 0.4048(8) 0.024(4) Uani 1 2 d S TU P . .
O02J O 0.500000 0.3843(3) 0.1010(8) 0.028(4) Uani 1 2 d S TU P . .
O02K O 0.7359(8) 0.4581(2) 0.2659(6) 0.037(4) Uani 1 1 d . U . . .
O02L O 0.6299(7) 0.46637(19) 0.3205(6) 0.032(3) Uani 1 1 d . U . . .
O02M O 1.000000 0.3215(3) 0.1274(9) 0.029(4) Uani 1 2 d S TU P . .
O02N O 0.5583(6) 0.38466(17) 0.2974(6) 0.023(3) Uani 1 1 d . U . . .
O02O O 0.500000 0.4081(3) 0.4226(8) 0.023(4) Uani 1 2 d S TU P . .
O02P O 0.6281(7) 0.3500(2) 0.4572(6) 0.033(3) Uani 1 1 d . U . . .
O02Q O 0.8684(7) 0.29608(17) 0.3947(5) 0.022(3) Uani 1 1 d . U . . .
O02R O 0.7656(6) 0.29272(18) 0.2461(6) 0.027(3) Uani 1 1 d . U . . .
O02S O 0.5570(7) 0.44528(19) 0.2620(6) 0.030(3) Uani 1 1 d . U . . .
O02T O 0.8684(7) 0.26649(16) 0.1169(5) 0.022(3) Uani 1 1 d . U . . .
O02U O 1.000000 0.3215(3) 0.4458(8) 0.028(4) Uani 1 2 d S TU P . .
O02V O 0.6295(8) 0.4707(2) 0.2201(6) 0.035(3) Uani 1 1 d . U . . .
O02W O 0.9275(10) 0.250000 0.0463(7) 0.026(4) Uani 1 2 d S TU P . .
O02X O 1.000000 0.2973(2) 0.1904(8) 0.022(3) Uani 1 2 d S TU P . .
O02Y O 0.500000 0.3261(3) 0.2989(9) 0.030(4) Uani 1 2 d S TU P . .
O02Z O 0.8732(7) 0.3252(2) 0.1206(6) 0.032(3) Uani 1 1 d . U . . .
O030 O 0.5706(7) 0.33715(17) 0.2206(6) 0.027(3) Uani 1 1 d . U . . .
O031 O 0.8719(8) 0.2779(2) 0.5576(5) 0.033(3) Uani 1 1 d . U . . .
O032 O 0.6312(7) 0.37252(17) 0.3763(5) 0.022(3) Uani 1 1 d . U . . .
O034 O 0.6246(9) 0.5051(2) 0.1948(8) 0.054(5) Uani 1 1 d . U . . .
O036 O 0.500000 0.3699(3) 0.0138(8) 0.034(5) Uani 1 2 d S TU P . .
O037 O 0.500000 0.4696(3) 0.2233(9) 0.033(4) Uani 1 2 d S TU P . .
O038 O 1.000000 0.3387(2) 0.2867(8) 0.024(4) Uani 1 2 d S TU P . .
O03A O 1.000000 0.2778(3) 0.0311(9) 0.032(4) Uani 1 2 d S TU P . .
O03B O 0.500000 0.4237(3) -0.0177(9) 0.038(5) Uani 1 2 d S TU P . .
O03C O 0.500000 0.4509(3) 0.1185(9) 0.034(4) Uani 1 2 d S TU P . .
O03D O 0.7662(6) 0.27660(17) 0.3960(6) 0.024(3) Uani 1 1 d . U . . .
O03E O 0.6257(9) 0.4976(2) 0.3712(7) 0.045(4) Uani 1 1 d . U . . .
O03F O 0.6275(7) 0.3283(2) 0.1323(7) 0.036(4) Uani 1 1 d . U . . .
O03G O 0.500000 0.3327(3) 0.1373(10) 0.033(4) Uani 1 2 d S TU P . .
O03H O 0.7347(7) 0.3800(2) 0.1583(6) 0.034(4) Uani 1 1 d . U . . .
O03I O 0.500000 0.4660(3) 0.3183(9) 0.036(4) Uani 1 2 d S TU P . .
O03J O 0.7658(10) 0.250000 0.1478(8) 0.031(5) Uani 1 2 d S TU P . .
O03K O 0.500000 0.5002(3) 0.1985(10) 0.037(5) Uani 1 2 d S TU P . .
O03L O 0.9417(9) 0.250000 0.1884(7) 0.021(3) Uani 1 2 d S TU P . .
O03N O 0.6313(7) 0.4516(2) 0.1185(6) 0.033(3) Uani 1 1 d . U . . .
O03O O 0.6247(8) 0.45869(19) 0.4976(7) 0.037(4) Uani 1 1 d . U . . .
O03R O 0.8736(9) 0.2800(2) 0.0179(6) 0.039(4) Uani 1 1 d . U . . .
O03S O 0.7337(7) 0.37403(19) 0.3165(6) 0.031(3) Uani 1 1 d . U . . .
O03T O 0.500000 0.3625(3) 0.1712(8) 0.026(4) Uani 1 2 d S TU P . .
O03U O 0.6312(6) 0.3836(2) 0.0971(6) 0.027(3) Uani 1 1 d . U . . .
O03V O 0.500000 0.3527(2) 0.4460(8) 0.023(4) Uani 1 2 d S TU P . .
O03W O 0.6305(7) 0.4217(2) 0.0752(6) 0.032(3) Uani 1 1 d . U . . .
O3Y O 0.6262(8) 0.4011(2) 0.5303(6) 0.035(4) Uani 1 1 d . U . . .
O40 O 1.000000 0.2655(3) 0.1208(8) 0.024(4) Uani 1 2 d S TU P . .
O41 O 0.7336(7) 0.4213(2) 0.3827(6) 0.032(3) Uani 1 1 d . U . . .
O42 O 0.6275(7) 0.3687(2) 0.0003(6) 0.038(4) Uani 1 1 d . U . . .
O43 O 0.6259(9) 0.4770(2) 0.0446(8) 0.053(5) Uani 1 1 d . U . . .
O44 O 0.5571(7) 0.42684(19) 0.1609(6) 0.028(3) Uani 1 1 d . U . . .
O49 O 0.7339(8) 0.4322(2) 0.1264(6) 0.038(4) Uani 1 1 d . U . . .
O4A O 0.4428(6) 0.41921(18) 0.3475(5) 0.023(3) Uani 1 1 d . U . . .
O1 O 0.5713(7) 0.42802(19) 0.4847(6) 0.029(3) Uani 1 1 d . U . . .
O6 O 0.8687(6) 0.26953(17) 0.4538(5) 0.022(3) Uani 1 1 d . U . . .
O9 O 0.6260(7) 0.4239(3) -0.0309(6) 0.041(4) Uani 1 1 d . U . . .
O10 O 0.5717(8) 0.4467(2) 0.0339(6) 0.037(3) Uani 1 1 d . U . . .
O11 O 0.5706(7) 0.4799(2) 0.1373(6) 0.036(3) Uani 1 1 d . U . . .
Co4 Co 0.8062(4) 0.35918(11) 0.3016(3) 0.0546(9) Uani 0.486(3) 1 d . U . A .
O13 O 0.8277(14) 0.3717(4) 0.2361(12) 0.030(7) Uani 0.5 1 d . U . . .
O16 O 0.8347(14) 0.3975(4) 0.3695(11) 0.106(9) Uani 1 1 d . U . . .
Co5B Co 0.750000 0.32344(9) 0.000000 0.0546(9) Uani 0.922(6) 2 d S TU P . .
Co2A Co 0.8051(4) 0.42836(12) 0.0799(4) 0.0546(9) Uani 0.447(3) 1 d . U . A .
K8 K 0.8429(14) 0.4092(4) 0.2395(12) 0.0726(17) Uani 0.281(18) 1 d . U . A 1
W0AA W 0.6576(7) 0.4480(2) 0.1917(6) 0.027(3) Uani 0.0657(15) 1 d . U . A 2
W0 W 0.6579(6) 0.37385(17) 0.2330(5) 0.017(3) Uiso 0.0657(15) 1 d . U . A 2
W1 W 0.6581(6) 0.40593(16) 0.1303(5) 0.022(3) Uani 0.0657(15) 1 d . U . A 2
W2 W 0.6577(6) 0.39627(17) 0.3574(6) 0.024(3) Uani 0.0657(15) 1 d . U . A 2
W1AA W 0.6575(6) 0.44203(17) 0.3316(5) 0.020(3) Uani 0.0657(15) 1 d . U . A 2
O2 O 0.750000 0.500000 0.500000 0.057(6) Uani 1 4 d S TU P C 2
O3 O 0.8320(19) 0.4061(5) 0.1203(14) 0.055(9) Uani 0.5 1 d . U . . .
O5 O 0.8648(15) 0.4413(4) 0.1260(12) 0.075(8) Uani 0.75 1 d . U . . .
Co5A Co 0.6334(8) 0.3145(2) 0.4231(7) 0.0546(9) Uani 0.250(3) 1 d . U . . .
Li8A Li 0.790(6) 0.4159(16) 0.250(5) 0.0726(17) Uani 0.5 1 d . U . D 2
K0AA K 0.6659(8) 0.2917(2) 0.3452(7) 0.0726(17) Uani 0.5 1 d . U . . .
O0AA O 0.750000 0.500000 0.2809(16) 0.057(6) Uani 0.75 2 d S TU P C 1
K18 K 0.7743(13) 0.3486(3) 0.4652(11) 0.0726(17) Uani 0.3 1 d . U . . .
O1AA O 0.6603(9) 0.3230(3) 0.0290(8) 0.0546(9) Uani 1 1 d . U . . .
O12 O 0.7725(12) 0.3359(4) 0.0644(11) 0.0546(9) Uani 0.75 1 d . U . E 1
O2AA O 0.7543(19) 0.3347(5) 0.2114(16) 0.0546(9) Uani 0.5 1 d . U . . .
O14 O 0.7549(19) 0.3170(5) 0.3358(16) 0.0546(9) Uani 0.5 1 d . U . . .
O4AA O 0.750000 0.250000 0.500000 0.064(9) Uani 1 4 d S TU P B 2
O5AA O 0.704(3) 0.500000 0.000000 0.047(13) Uiso 0.5 2 d S TU P . .
O6AA O 0.8061(16) 0.3352(6) 0.5088(16) 0.061(11) Uani 0.5 1 d . U . . .
O3AA O 0.750000 0.2819(4) 0.500000 0.014(7) Uiso 0.5 2 d S TU P F 1
O7AA O 0.750000 0.4500(7) 0.000000 0.054(14) Uiso 0.5 2 d S TU P . .
O9AA O 0.660(7) 0.250000 0.300(5) 0.07(4) Uiso 0.25 2 d S TU P G 1
O0BA O 0.750000 0.4350(6) 0.500000 0.043(12) Uiso 0.5 2 d S TU P H 1
O1BA O 0.791(3) 0.250000 0.720(3) 0.034(16) Uiso 0.3333 2 d S TU P B 2
O2BA O 0.757(2) 0.3532(6) 0.0742(18) 0.074(14) Uani 0.5 1 d . U . . .
O3BA O 0.778(2) 0.3008(6) 0.0365(19) 0.071(12) Uani 0.5 1 d . U . E 1
O4BA O 0.596(2) 0.3219(6) 0.003(2) 0.073(13) Uiso 0.5 1 d . U . . .
O5BA O 0.500000 0.2983(9) 0.218(3) 0.08(2) Uiso 0.5 2 d S TU P . .
O6BA O 0.633(2) 0.5327(5) 0.381(2) 0.083(12) Uani 0.5 1 d . U . C .
O4 O 0.750000 0.3024(10) 0.500000 0.09(2) Uiso 0.5 2 d S TU P I 2
O7BA O 0.728(2) 0.5135(5) 0.3143(17) 0.062(9) Uani 0.5 1 d . U . C 2
O8BA O 0.630(3) 0.2920(8) 0.220(2) 0.057(16) Uiso 0.3333 1 d . U . . .
O19 O 0.750000 0.4525(8) 0.500000 0.069(18) Uiso 0.5 2 d S TU P J 2
O9BA O 0.5383(19) 0.2953(5) 0.3589(16) 0.055(9) Uani 0.5 1 d . U . . .
O8 O 0.750000 0.250000 0.000000 0.04(4) Uiso 0.25 4 d S TU P . .
O1CA O 0.760(2) 0.5290(5) 0.4071(17) 0.061(8) Uani 0.5 1 d . U . C .
O0CA O 0.7414(19) 0.5060(5) 0.4067(17) 0.061(7) Uani 0.5 1 d . U . C .
O2CA O 0.7081(19) 0.3236(5) 0.2132(16) 0.056(7) Uani 0.5 1 d . U . . .
O3CA O 0.750(2) 0.2959(5) 0.0885(17) 0.058(11) Uani 0.5 1 d . U . E -1
O4CA O 0.777(2) 0.3133(7) 0.064(2) 0.076(12) Uani 0.5 1 d . U . E 2
O18 O 0.686(3) 0.5110(6) 0.4703(19) 0.090(11) Uani 0.5 1 d . U . C 1
O5CA O 0.695(2) 0.250000 0.4238(17) 0.023(9) Uiso 0.5 2 d S TU P K 1
O8AA O 0.750000 0.4005(7) 0.000000 0.057(15) Uiso 0.5 2 d S TU P . .
Bi0A Bi 0.5274(16) 0.4133(4) 0.2496(12) 0.0312(4) Uani 0.03 1 d . U . A .
Bi1A Bi 0.965(2) 0.250000 0.2855(17) 0.0268(5) Uani 0.03 2 d S TU P . .

loop_
_atom_site_aniso_label
_atom_site_aniso_U_11
_atom_site_aniso_U_22
_atom_site_aniso_U_33
_atom_site_aniso_U_23
_atom_site_aniso_U_13
_atom_site_aniso_U_12
W001 0.0090(4) 0.0166(4) 0.0288(4) 0.0022(3) -0.0018(3) 0.0016(3)
W002 0.0116(4) 0.0181(4) 0.0248(4) -0.0019(3) 0.0060(3) 0.0005(3)
W003 0.0139(5) 0.0218(6) 0.0261(6) 0.000 -0.0078(5) 0.000
W004 0.0137(4) 0.0222(4) 0.0187(4) 0.0002(3) -0.0045(3) -0.0013(3)
W005 0.0196(4) 0.0222(4) 0.0475(6) -0.0166(4) 0.0024(4) 0.0025(4)
W006 0.0129(4) 0.0232(4) 0.0207(4) 0.0010(3) -0.0026(3) 0.0014(3)
W007 0.0143(4) 0.0164(4) 0.0585(6) -0.0072(4) -0.0035(4) 0.0025(3)
W008 0.0100(4) 0.0327(5) 0.0203(4) -0.0047(4) 0.0017(3) 0.0016(4)
W009 0.0172(4) 0.0352(5) 0.0393(5) 0.0215(4) -0.0045(4) 0.0008(4)
W00A 0.0187(4) 0.0220(4) 0.0298(5) 0.0063(4) -0.0036(4) -0.0063(4)
W00B 0.0264(5) 0.0509(6) 0.0187(5) -0.0065(4) 0.0067(4) 0.0016(4)
W00C 0.0217(5) 0.0460(6) 0.0321(5) 0.0227(4) -0.0040(4) 0.0017(4)
W00D 0.0157(4) 0.0318(5) 0.0575(7) -0.0184(5) 0.0043(4) 0.0015(4)
W00E 0.0210(5) 0.0173(4) 0.0628(7) -0.0002(4) 0.0014(5) 0.0037(4)
W00F 0.0161(4) 0.0377(5) 0.0226(5) 0.0095(4) -0.0001(4) -0.0077(4)
W00G 0.0249(5) 0.0444(6) 0.0380(6) -0.0228(5) 0.0018(4) -0.0091(4)
W00H 0.0304(5) 0.0461(6) 0.0273(5) 0.0175(4) -0.0088(4) -0.0020(4)
W00I 0.0221(5) 0.0596(6) 0.0195(4) 0.0128(4) -0.0060(4) -0.0055(4)
W00J 0.0140(4) 0.0772(8) 0.0218(5) -0.0181(5) 0.0014(4) 0.0029(5)
W00K 0.0296(5) 0.0329(5) 0.0602(7) -0.0184(5) 0.0086(5) -0.0137(4)
W00L 0.0293(5) 0.0292(5) 0.0721(8) 0.0272(5) 0.0075(5) -0.0025(4)
W00M 0.0200(5) 0.0876(9) 0.0179(5) 0.0062(5) 0.0021(4) 0.0020(5)
W00N 0.0281(5) 0.0567(7) 0.0542(7) 0.0362(6) 0.0112(5) 0.0007(5)
Bi00 0.0080(11) 0.0357(13) 0.0365(13) 0.000 -0.0020(10) 0.000
Bi1 0.0131(9) 0.0438(10) 0.0368(10) -0.0007(8) -0.0004(7) -0.0008(7)
P00R 0.004(3) 0.016(3) 0.024(4) 0.003(3) 0.000 0.000
P00S 0.006(3) 0.018(3) 0.020(3) -0.006(3) 0.000 0.000
P00T 0.014(3) 0.024(4) 0.024(4) 0.005(3) 0.000 0.000
P00U 0.015(5) 0.015(5) 0.022(5) 0.000 0.000 0.000
P00V 0.017(4) 0.021(4) 0.027(4) -0.001(3) 0.000 0.000
P00W 0.024(4) 0.019(4) 0.037(5) 0.005(3) 0.000 0.000
P00X 0.011(3) 0.036(4) 0.017(4) -0.004(3) 0.000 0.000
P00Y 0.018(4) 0.042(5) 0.024(4) 0.013(3) 0.000 0.000
Co1 0.046(2) 0.061(2) 0.057(2) 0.002(2) -0.0036(17) 0.006(2)
K011 0.066(4) 0.066(4) 0.085(4) 0.005(3) 0.003(4) -0.008(3)
O013 0.022(5) 0.026(5) 0.020(5) 0.000 -0.001(4) 0.000
O014 0.018(7) 0.021(6) 0.030(6) -0.002(6) 0.001(6) 0.007(6)
O015 0.009(7) 0.023(9) 0.023(6) 0.001(6) 0.000 0.000
O016 0.018(7) 0.033(6) 0.025(7) 0.008(5) 0.001(5) -0.005(5)
O017 0.009(6) 0.014(6) 0.033(6) -0.004(4) 0.001(4) 0.003(5)
O018 0.021(7) 0.025(6) 0.016(6) -0.011(5) 0.001(5) 0.006(5)
K019 0.066(4) 0.066(4) 0.085(4) 0.005(3) 0.003(4) -0.008(3)
O01A 0.016(8) 0.010(7) 0.028(10) 0.000 0.000(8) 0.000
O01B 0.016(8) 0.019(6) 0.035(9) 0.006(6) 0.000 0.000
Co3 0.046(2) 0.061(2) 0.057(2) 0.002(2) -0.0036(17) 0.006(2)
O01D 0.022(6) 0.019(6) 0.020(6) -0.003(5) -0.001(5) -0.008(4)
K01E 0.066(4) 0.066(4) 0.085(4) 0.005(3) 0.003(4) -0.008(3)
O01F 0.040(10) 0.027(10) 0.023(10) -0.013(8) 0.000 0.000
O01G 0.023(7) 0.028(6) 0.027(6) 0.014(5) -0.005(5) 0.009(5)
O01H 0.025(7) 0.024(6) 0.022(7) 0.006(5) -0.003(6) 0.002(5)
O01J 0.029(8) 0.008(6) 0.035(6) 0.000(5) -0.003(5) 0.001(5)
O01K 0.022(7) 0.020(6) 0.039(8) -0.015(6) 0.001(6) -0.003(5)
O01L 0.012(6) 0.014(6) 0.034(6) -0.008(5) 0.001(4) 0.000(5)
O01M 0.019(7) 0.031(6) 0.029(6) 0.010(5) 0.005(5) 0.001(5)
O01N 0.007(7) 0.017(5) 0.024(9) -0.006(6) 0.000 0.000
O01O 0.017(7) 0.049(7) 0.020(7) -0.009(5) -0.002(6) -0.004(5)
O01P 0.017(8) 0.052(10) 0.022(7) 0.013(6) 0.000 0.000
O01Q 0.019(7) 0.044(7) 0.026(6) -0.015(5) -0.003(5) -0.005(5)
O01R 0.023(8) 0.027(9) 0.024(6) 0.012(6) 0.000 0.000
O01S 0.020(7) 0.023(7) 0.028(6) -0.005(5) 0.002(5) -0.003(6)
O01T 0.014(7) 0.021(7) 0.025(8) -0.005(6) 0.000 0.000
O01U 0.029(9) 0.027(10) 0.027(9) -0.003(8) 0.000 0.000
O01V 0.031(7) 0.025(6) 0.021(6) 0.000(5) 0.000(6) 0.003(6)
O01W 0.029(9) 0.030(10) 0.017(8) 0.004(8) 0.000 0.000
O01Y 0.027(8) 0.024(6) 0.040(7) -0.008(6) 0.002(5) -0.001(5)
O020 0.009(5) 0.019(5) 0.030(7) 0.003(5) -0.003(5) 0.004(4)
O021 0.021(7) 0.017(6) 0.026(6) 0.002(5) 0.002(5) -0.004(5)
O022 0.013(6) 0.027(6) 0.024(6) -0.001(5) -0.002(5) -0.004(5)
O023 0.014(5) 0.017(6) 0.015(5) 0.000(5) -0.005(4) -0.003(4)
O024 0.022(7) 0.021(6) 0.054(9) 0.001(6) 0.002(6) 0.013(6)
O026 0.013(7) 0.066(7) 0.014(7) 0.003(5) 0.000(5) 0.004(5)
O027 0.005(5) 0.020(6) 0.030(6) -0.002(5) -0.004(5) -0.002(5)
O028 0.043(10) 0.041(12) 0.033(11) 0.020(9) 0.000 0.000
O029 0.016(6) 0.027(6) 0.026(7) 0.000(5) 0.000(5) 0.008(5)
O02B 0.021(6) 0.032(6) 0.025(6) -0.004(6) -0.006(5) 0.000(5)
O02C 0.025(7) 0.019(6) 0.048(9) -0.009(6) -0.007(7) 0.010(6)
O02D 0.042(10) 0.010(8) 0.048(12) 0.001(8) 0.000 0.000
O02E 0.037(9) 0.027(8) 0.056(8) 0.006(6) 0.002(6) -0.004(6)
Co2B 0.046(2) 0.061(2) 0.057(2) 0.002(2) -0.0036(17) 0.006(2)
O02G 0.014(6) 0.034(6) 0.023(7) -0.005(5) 0.001(5) 0.007(5)
O02H 0.030(8) 0.036(7) 0.023(6) 0.006(6) 0.000(5) -0.004(7)
O02I 0.025(9) 0.022(7) 0.026(9) -0.005(6) 0.000 0.000
O02J 0.010(8) 0.059(11) 0.014(6) -0.008(7) 0.000 0.000
O02K 0.033(8) 0.042(9) 0.037(9) 0.001(7) -0.009(6) -0.008(6)
O02L 0.030(7) 0.024(6) 0.043(7) 0.008(5) 0.006(6) -0.009(5)
O02M 0.026(9) 0.026(10) 0.035(11) 0.009(8) 0.000 0.000
O02N 0.020(6) 0.023(6) 0.027(7) 0.006(5) 0.005(5) 0.002(4)
O02O 0.018(8) 0.029(8) 0.022(8) 0.004(6) 0.000 0.000
O02P 0.029(7) 0.037(8) 0.033(8) 0.017(7) -0.006(7) 0.000(6)
O02Q 0.025(6) 0.019(6) 0.022(7) -0.003(5) 0.007(5) -0.003(5)
O02R 0.013(6) 0.024(7) 0.044(8) 0.002(6) -0.004(5) 0.001(5)
O02S 0.027(6) 0.028(7) 0.033(8) 0.010(5) -0.001(5) 0.005(5)
O02T 0.023(6) 0.015(6) 0.027(6) 0.000(5) -0.003(5) 0.005(5)
O02U 0.032(9) 0.023(9) 0.028(10) -0.008(8) 0.000 0.000
O02V 0.034(7) 0.033(7) 0.037(7) 0.014(6) 0.001(6) -0.003(6)
O02W 0.027(11) 0.039(9) 0.012(9) 0.000 0.003(7) 0.000
O02X 0.024(8) 0.018(8) 0.023(6) -0.001(6) 0.000 0.000
O02Y 0.034(9) 0.021(8) 0.034(11) 0.000(8) 0.000 0.000
O02Z 0.028(7) 0.033(8) 0.036(8) 0.006(6) -0.004(7) 0.000(6)
O030 0.018(7) 0.017(6) 0.045(7) -0.006(5) 0.001(5) -0.005(5)
O031 0.035(8) 0.052(9) 0.013(6) -0.003(6) 0.008(6) 0.008(7)
O032 0.024(6) 0.017(6) 0.025(6) 0.000(5) -0.003(5) 0.000(5)
O034 0.049(10) 0.036(8) 0.075(12) 0.023(8) 0.001(10) -0.019(8)
O036 0.024(9) 0.062(13) 0.015(9) -0.020(9) 0.000 0.000
O037 0.042(10) 0.017(8) 0.041(9) 0.010(7) 0.000 0.000
O038 0.028(9) 0.016(8) 0.027(10) -0.001(7) 0.000 0.000
O03A 0.051(10) 0.017(9) 0.029(10) 0.012(8) 0.000 0.000
O03B 0.027(9) 0.065(14) 0.022(9) 0.003(9) 0.000 0.000
O03C 0.025(9) 0.042(7) 0.035(11) 0.021(7) 0.000 0.000
O03D 0.016(6) 0.022(7) 0.034(8) -0.004(6) 0.010(5) 0.004(5)
O03E 0.050(9) 0.030(7) 0.056(10) 0.001(7) 0.003(7) -0.009(7)
O03F 0.014(7) 0.043(8) 0.051(9) -0.021(7) -0.005(7) 0.001(6)
O03G 0.015(8) 0.031(9) 0.052(13) -0.008(9) 0.000 0.000
O03H 0.016(7) 0.060(10) 0.026(8) -0.014(8) 0.001(5) 0.000(6)
O03I 0.040(10) 0.027(9) 0.039(8) -0.006(7) 0.000 0.000
O03J 0.017(9) 0.047(13) 0.029(12) 0.000 -0.001(7) 0.000
O03K 0.037(10) 0.022(9) 0.053(13) 0.015(9) 0.000 0.000
O03L 0.027(8) 0.017(9) 0.019(8) 0.000 0.003(6) 0.000
O03N 0.024(7) 0.049(7) 0.027(7) 0.008(5) 0.004(6) -0.002(6)
O03O 0.049(9) 0.031(8) 0.032(7) -0.014(7) 0.002(7) -0.009(7)
O03R 0.053(9) 0.032(8) 0.033(8) 0.005(6) -0.011(7) 0.013(8)
O03S 0.020(7) 0.033(8) 0.038(8) -0.010(7) -0.007(5) 0.012(5)
O03T 0.008(7) 0.033(6) 0.036(10) -0.005(7) 0.000 0.000
O03U 0.012(6) 0.045(7) 0.025(6) -0.002(5) -0.003(5) -0.001(6)
O03V 0.027(9) 0.023(9) 0.020(9) 0.011(7) 0.000 0.000
O03W 0.021(6) 0.049(7) 0.024(6) 0.009(6) 0.002(5) 0.003(6)
O3Y 0.034(8) 0.051(9) 0.021(7) 0.001(7) -0.010(7) 0.000(7)
O40 0.026(8) 0.023(9) 0.023(9) 0.007(6) 0.000 0.000
O41 0.020(7) 0.043(9) 0.034(9) 0.003(7) -0.003(6) -0.015(5)
O42 0.020(7) 0.073(10) 0.021(7) -0.014(7) 0.010(6) 0.002(7)
O43 0.045(9) 0.052(10) 0.063(12) 0.028(9) 0.024(9) -0.003(8)
O44 0.023(6) 0.033(7) 0.027(7) 0.003(5) -0.003(5) 0.002(5)
O49 0.034(7) 0.050(10) 0.031(8) 0.010(7) 0.010(6) 0.001(6)
O4A 0.014(6) 0.031(8) 0.025(7) -0.003(6) 0.000(5) 0.002(6)
O1 0.027(8) 0.034(6) 0.026(7) -0.002(5) -0.004(5) 0.000(5)
O6 0.018(6) 0.024(7) 0.023(6) -0.002(5) 0.002(5) 0.004(5)
O9 0.020(7) 0.088(12) 0.015(7) 0.010(7) 0.004(6) 0.003(8)
O10 0.032(9) 0.055(7) 0.023(7) 0.018(6) 0.002(6) 0.002(6)
O11 0.022(8) 0.043(8) 0.043(7) 0.022(6) 0.000(5) 0.002(6)
Co4 0.046(2) 0.061(2) 0.057(2) 0.002(2) -0.0036(17) 0.006(2)
O13 0.026(16) 0.024(14) 0.039(17) 0.016(12) 0.001(11) 0.009(12)
O16 0.096(15) 0.145(17) 0.076(14) -0.022(13) -0.024(12) 0.058(13)
Co5B 0.046(2) 0.061(2) 0.057(2) 0.002(2) -0.0036(17) 0.006(2)
Co2A 0.046(2) 0.061(2) 0.057(2) 0.002(2) -0.0036(17) 0.006(2)
K8 0.066(4) 0.066(4) 0.085(4) 0.005(3) 0.003(4) -0.008(3)
W0AA 0.022(7) 0.031(7) 0.027(7) 0.004(6) 0.004(5) -0.010(6)
W1 0.019(4) 0.028(5) 0.019(5) -0.006(4) 0.000(4) -0.002(4)
W2 0.023(7) 0.023(6) 0.025(7) -0.004(6) -0.013(6) 0.008(5)
W1AA 0.015(4) 0.021(4) 0.023(5) -0.001(4) -0.004(4) 0.001(4)
O2 0.043(14) 0.049(14) 0.078(13) 0.000 0.000 0.000
O3 0.05(2) 0.078(16) 0.03(2) 0.040(16) 0.009(17) 0.015(14)
O5 0.062(10) 0.090(11) 0.071(12) -0.012(9) 0.005(9) -0.002(9)
Co5A 0.046(2) 0.061(2) 0.057(2) 0.002(2) -0.0036(17) 0.006(2)
Li8A 0.066(4) 0.066(4) 0.085(4) 0.005(3) 0.003(4) -0.008(3)
K0AA 0.066(4) 0.066(4) 0.085(4) 0.005(3) 0.003(4) -0.008(3)
O0AA 0.043(14) 0.049(14) 0.078(13) 0.000 0.000 0.000
K18 0.066(4) 0.066(4) 0.085(4) 0.005(3) 0.003(4) -0.008(3)
O1AA 0.046(2) 0.061(2) 0.057(2) 0.002(2) -0.0036(17) 0.006(2)
O12 0.046(2) 0.061(2) 0.057(2) 0.002(2) -0.0036(17) 0.006(2)
O2AA 0.046(2) 0.061(2) 0.057(2) 0.002(2) -0.0036(17) 0.006(2)
O14 0.046(2) 0.061(2) 0.057(2) 0.002(2) -0.0036(17) 0.006(2)
O4AA 0.062(10) 0.066(10) 0.065(11) 0.000 0.001(5) 0.000
O6AA 0.019(15) 0.10(3) 0.07(2) -0.06(2) -0.004(12) -0.001(16)
O2BA 0.08(3) 0.067(11) 0.07(3) -0.003(18) 0.05(3) 0.019(18)
O3BA 0.07(3) 0.058(16) 0.08(3) 0.01(2) 0.00(3) 0.02(2)
O6BA 0.07(2) 0.036(14) 0.14(3) -0.03(2) -0.03(2) 0.032(17)
O7BA 0.06(2) 0.06(3) 0.066(15) -0.013(14) 0.001(15) -0.014(16)
O9BA 0.056(16) 0.038(13) 0.07(3) 0.021(16) 0.023(17) 0.016(14)
O1CA 0.069(19) 0.050(15) 0.065(19) -0.011(11) -0.026(18) 0.021(14)
O0CA 0.044(13) 0.051(14) 0.087(14) 0.008(16) -0.024(13) 0.031(12)
O2CA 0.042(13) 0.065(14) 0.061(15) 0.024(17) 0.000(11) 0.011(9)
O3CA 0.05(2) 0.05(2) 0.07(3) 0.03(2) -0.02(2) 0.00(2)
O4CA 0.056(15) 0.09(2) 0.08(2) 0.008(17) -0.010(15) 0.007(16)
O18 0.14(4) 0.05(2) 0.078(19) -0.032(14) -0.002(14) 0.00(2)
Bi0A 0.0131(9) 0.0438(10) 0.0368(10) -0.0007(8) -0.0004(7) -0.0008(7)
Bi1A 0.0080(11) 0.0357(13) 0.0365(13) 0.000 -0.0020(10) 0.000

loop_
_atom_type_symbol
_atom_type_description
_atom_type_scat_dispersion_real
_atom_type_scat_dispersion_imag
_atom_type_scat_source
Bi Bi -4.1077 10.2566 'International Tables Vol C Tables 4.2.6.8 and 6.1.1.4'
Co Co 0.3494 0.9721 'International Tables Vol C Tables 4.2.6.8 and 6.1.1.4'
K K 0.2009 0.2494 'International Tables Vol C Tables 4.2.6.8 and 6.1.1.4'
Li Li -0.0003 0.0001 'International Tables Vol C Tables 4.2.6.8 and 6.1.1.4'
O O 0.0106 0.0060 'International Tables Vol C Tables 4.2.6.8 and 6.1.1.4'
P P 0.1023 0.0942 'International Tables Vol C Tables 4.2.6.8 and 6.1.1.4'
W W -0.8490 6.8722 'International Tables Vol C Tables 4.2.6.8 and 6.1.1.4'

loop_
_geom_angle_atom_site_label_1
_geom_angle_atom_site_label_2
_geom_angle_atom_site_label_3
_geom_angle
_geom_angle_site_symmetry_1
_geom_angle_site_symmetry_3
O017 W001 O01D 79.5(5) . .
O017 W001 O020 88.4(6) . .
O020 W001 O01D 82.7(5) . .
O021 W001 O017 89.1(6) . .
O021 W001 O01D 82.0(5) . .
O021 W001 O020 164.7(6) . .
O021 W001 O027 91.6(6) . .
O027 W001 O017 162.6(5) . .
O027 W001 O01D 83.4(5) . .
O027 W001 O020 86.3(6) . .
O02R W001 O017 97.7(7) . .
O02R W001 O01D 177.2(7) . .
O02R W001 O020 96.9(6) . .
O02R W001 O021 98.4(7) . .
O02R W001 O027 99.3(6) . .
O017 W002 K019 98.3(6) . 13_656
O017 W002 O01A 89.6(7) . .
O017 W002 O023 80.7(5) . .
O017 W002 O02Q 90.8(6) . .
O017 W002 O6 164.0(6) . .
O01A W002 K019 60.9(6) . 13_656
O01A W002 O023 81.5(7) . .
O01A W002 O02Q 165.6(7) . .
O01A W002 O6 89.2(7) . .
O023 W002 K019 142.4(4) . 13_656
O02Q W002 K019 133.1(5) . 13_656
O02Q W002 O023 84.4(5) . .
O02Q W002 O6 86.4(6) . .
O03D W002 O017 97.9(7) . .
O03D W002 K019 36.3(5) . 13_656
O03D W002 O01A 97.2(7) . .
O03D W002 O023 178.1(6) . .
O03D W002 O02Q 97.0(6) . .
O03D W002 O6 98.1(7) . .
O6 W002 K019 95.1(6) . 13_656
O6 W002 O023 83.3(5) . .
O021 W003 O021 86.2(8) . 11_565
O021 W003 O03L 80.1(6) . .
O021 W003 O03L 80.1(6) 11_565 .
O02T W003 O021 90.8(6) . .
O02T W003 O021 163.4(6) . 11_565
O02T W003 O021 163.4(6) 11_565 .
O02T W003 O021 90.8(6) 11_565 11_565
O02T W003 O02T 87.4(8) 11_565 .
O02T W003 O03L 83.3(6) . .
O02T W003 O03L 83.3(6) 11_565 .
O03J W003 O021 98.8(7) . .
O03J W003 O021 98.8(7) . 11_565
O03J W003 O02T 97.8(7) . .
O03J W003 O02T 97.8(7) . 11_565
O03J W003 O03L 178.5(9) . .
O014 W004 O01H 88.3(7) . .
O014 W004 O01V 90.0(6) . .
O014 W004 O022 164.0(6) . .
O014 W004 O4A 81.9(6) . 12_655
O01H W004 O01V 163.9(6) . .
O01H W004 O022 89.2(6) . .
O01H W004 O4A 80.2(6) . 12_655
O01V W004 O022 88.1(6) . .
O01V W004 O4A 83.7(6) . 12_655
O022 W004 O4A 82.1(6) . 12_655
O41 W004 O014 98.1(7) . .
O41 W004 O01H 97.0(7) . .
O41 W004 O01V 99.1(7) . .
O41 W004 O022 97.8(7) . .
O41 W004 O4A 177.1(7) . 12_655
O018 W005 K01E 48.3(5) . 14_556
O018 W005 O01N 81.6(6) . .
O01K W005 O018 96.6(7) . .
O01K W005 K01E 80.0(6) . 14_556
O01K W005 O01L 98.1(7) . .
O01K W005 O01N 172.8(6) . .
O01K W005 O02Q 101.5(6) . .
O01K W005 O02U 99.7(7) . .
O01L W005 O018 164.9(5) . .
O01L W005 K01E 138.3(5) . 14_556
O01L W005 O01N 84.2(6) . .
O01L W005 O02Q 88.5(6) . .
O01L W005 O02U 91.7(8) . .
O01N W005 K01E 93.8(5) . 14_556
O02Q W005 O018 85.4(6) . .
O02Q W005 K01E 133.0(5) . 14_556
O02Q W005 O01N 85.4(5) . .
O02U W005 O018 89.0(8) . .
O02U W005 K01E 48.6(7) . 14_556
O02U W005 O01N 73.4(6) . .
O02U W005 O02Q 158.6(7) . .
O01H W006 O01S 89.7(7) . .
O01H W006 O029 163.9(6) . .
O01H W006 O02N 80.9(6) . .
O01H W006 O032 90.5(6) . .
O01S W006 O029 88.6(6) . .
O01S W006 O02N 81.2(6) . .
O01S W006 O032 164.8(6) . .
O029 W006 O02N 83.1(5) . .
O029 W006 O032 87.0(6) . .
O032 W006 O02N 83.8(6) . .
O03S W006 O01H 98.3(7) . .
O03S W006 O01S 98.4(7) . .
O03S W006 O029 97.8(7) . .
O03S W006 O02N 179.1(7) . .
O03S W006 O032 96.6(7) . .
O01J W007 O01L 165.6(5) . .
O01J W007 O01T 82.2(7) . .
O01L W007 O01T 84.0(6) . .
O020 W007 O01J 86.6(6) . .
O020 W007 O01L 88.2(6) . .
O020 W007 O01T 85.5(5) . .
O020 W007 O038 159.3(6) . .
O02C W007 O01J 96.4(7) . .
O02C W007 O01L 97.9(7) . .
O02C W007 O01T 172.5(7) . .
O02C W007 O020 101.8(6) . .
O02C W007 O038 98.8(7) . .
O038 W007 O01J 88.7(8) . .
O038 W007 O01L 91.4(7) . .
O038 W007 O01T 73.9(6) . .
O01O W008 O02B 79.6(6) . .
O01O W008 O03U 90.4(7) . .
O01S W008 O01O 88.8(6) . .
O01S W008 O02B 79.8(6) . .
O01S W008 O02G 88.1(6) . .
O01S W008 O03U 163.5(6) . .
O02G W008 O01O 163.0(6) . .
O02G W008 O02B 83.3(6) . .
O02G W008 O03U 88.0(6) . .
O03H W008 O01O 99.6(7) . .
O03H W008 O01S 96.8(7) . .
O03H W008 O02B 176.6(6) . .
O03H W008 O02G 97.4(7) . .
O03H W008 O03U 99.6(7) . .
O03U W008 O02B 83.8(6) . .
O01G W009 O02X 84.9(6) . .
O01J W009 O01G 165.5(6) . .
O01J W009 O02X 81.6(6) . .
O027 W009 O01G 87.7(6) . .
O027 W009 O01J 85.9(6) . .
O027 W009 O02M 159.1(7) . .
O027 W009 O02X 85.2(5) . .
O02M W009 O01G 90.8(8) . .
O02M W009 O01J 90.5(8) . .
O02M W009 O02X 73.9(6) . .
O02Z W009 O01G 98.6(7) . .
O02Z W009 O01J 95.4(7) . .
O02Z W009 O027 101.8(7) . .
O02Z W009 O02M 99.0(8) . .
O02Z W009 O02X 172.2(7) . .
O014 W00A O02H 88.4(7) . .
O014 W00A O02L 89.4(7) . .
O014 W00A O02S 80.4(6) . .
O014 W00A O02V 163.0(7) . .
O02H W00A O02L 163.2(7) . .
O02H W00A O02S 80.6(6) . .
O02H W00A O02V 90.1(7) . .
O02K W00A O014 98.8(7) . .
O02K W00A O02H 97.8(8) . .
O02K W00A O02L 99.0(7) . .
O02K W00A O02S 178.2(7) . .
O02K W00A O02V 98.1(7) . .
O02L W00A O02S 82.6(6) . .
O02L W00A O02V 87.2(7) . .
O02V W00A O02S 82.7(6) . .
O013 W00B O015 83.8(8) . .
O013 W00B K019 57.2(6) . .
O013 W00B K01E 139.3(7) . 14_556
O013 W00B O01U 91.5(9) . .
O015 W00B K019 141.0(5) . .
O015 W00B K01E 93.8(5) . 14_556
O018 W00B O013 165.5(7) . .
O018 W00B O015 82.8(6) . .
O018 W00B K019 135.9(5) . .
O018 W00B K01E 47.5(5) . 14_556
O018 W00B O01U 90.0(8) . .
O01U W00B O015 73.6(7) . .
O01U W00B K019 105.2(7) . .
O01U W00B K01E 49.6(7) . 14_556
O031 W00B O013 97.2(8) . .
O031 W00B O015 172.7(7) . .
O031 W00B O018 96.8(7) . .
O031 W00B K019 40.7(6) . .
O031 W00B K01E 80.6(6) . 14_556
O031 W00B O01U 99.1(8) . .
O031 W00B O6 101.1(7) . .
O6 W00B O013 87.4(7) . .
O6 W00B O015 86.2(5) . .
O6 W00B O018 86.3(6) . .
O6 W00B K019 91.2(6) . .
O6 W00B K01E 133.1(5) . 14_556
O6 W00B O01U 159.8(7) . .
O016 W00C K01E 130.5(5) . .
O016 W00C O01M 165.9(6) . .
O016 W00C O01R 84.8(7) . .
O016 W00C O03V 90.9(8) . .
O01M W00C K01E 56.0(6) . .
O01M W00C O01R 81.8(7) . .
O01R W00C K01E 97.4(5) . .
O02P W00C O016 98.0(7) . .
O02P W00C K01E 75.9(6) . .
O02P W00C O01M 95.8(7) . .
O02P W00C O01R 173.0(7) . .
O02P W00C O032 100.7(7) . .
O02P W00C O03V 100.5(7) . .
O032 W00C O016 88.6(6) . .
O032 W00C K01E 140.9(5) . .
O032 W00C O01M 86.3(6) . .
O032 W00C O01R 85.8(5) . .
O032 W00C O03V 158.7(7) . .
O03V W00C K01E 44.5(6) . .
O03V W00C O01M 89.1(8) . .
O03V W00C O01R 72.9(6) . .
O01Q W00D O03T 81.5(7) . .
O02G W00D O01Q 86.5(6) . .
O02G W00D O03G 158.8(7) . .
O02G W00D O03T 85.2(6) . .
O030 W00D O01Q 165.9(6) . .
O030 W00D O02G 88.2(6) . .
O030 W00D O03G 89.7(9) . .
O030 W00D O03T 85.0(7) . .
O03F W00D O01Q 97.2(8) . .
O03F W00D O02G 101.4(7) . .
O03F W00D O030 96.7(8) . .
O03F W00D O03G 99.8(8) . .
O03F W00D O03T 173.2(6) . .
O03G W00D O01Q 90.5(9) . .
O03G W00D O03T 73.5(7) . .
O01M W00E O01B 82.4(7) . .
O01M W00E O030 166.2(6) . .
O024 W00E O01B 172.2(7) . .
O024 W00E O01M 96.3(7) . .
O024 W00E O029 102.2(7) . .
O024 W00E O02Y 99.1(8) . .
O024 W00E O030 97.2(7) . .
O029 W00E O01B 85.5(5) . .
O029 W00E O01M 85.9(6) . .
O029 W00E O02Y 158.7(7) . .
O029 W00E O030 88.6(6) . .
O02Y W00E O01B 73.2(6) . .
O02Y W00E O01M 91.3(8) . .
O02Y W00E O030 89.2(8) . .
O030 W00E O01B 84.6(7) . .
O01O W00F O03N 163.5(7) . .
O01O W00F O03W 90.1(7) . .
O01O W00F O44 80.3(6) . .
O02H W00F O01O 88.7(7) . .
O02H W00F O03N 89.8(7) . .
O02H W00F O03W 163.9(7) . .
O02H W00F O44 81.1(6) . .
O03N W00F O03W 86.8(7) . .
O03N W00F O44 83.2(6) . .
O03W W00F O44 82.9(6) . .
O49 W00F O01O 99.2(7) . .
O49 W00F O02H 98.2(8) . .
O49 W00F O03N 97.4(7) . .
O49 W00F O03W 97.8(7) . .
O49 W00F O44 179.1(7) . .
O01F W00G O01Y 90.9(8) . .
O01F W00G O02I 74.1(6) . .
O01F W00G O1 90.2(8) . .
O01V W00G O01F 160.0(7) . .
O01V W00G O01Y 87.7(6) . .
O01V W00G O02I 85.9(6) . .
O01V W00G O1 86.1(6) . .
O01Y W00G O02I 84.7(7) . .
O01Y W00G O1 164.9(6) . .
O03O W00G O01F 97.3(8) . .
O03O W00G O01V 102.6(8) . .
O03O W00G O01Y 98.5(7) . .
O03O W00G O02I 170.9(7) . .
O03O W00G O1 96.3(7) . .
O1 W00G O02I 81.1(7) . .
O01G W00H O02T 88.0(6) . .
O01G W00H O02W 165.9(7) . .
O01G W00H O03A 91.0(8) . .
O01G W00H O40 85.0(7) . .
O02T W00H O02W 85.7(7) . .
O02T W00H O03A 159.4(7) . .
O02T W00H O40 85.6(5) . .
O02W W00H O40 82.0(8) . .
O03A W00H O02W 90.6(9) . .
O03A W00H O40 73.9(7) . .
O03R W00H O01G 96.4(7) . .
O03R W00H O02T 102.1(8) . .
O03R W00H O02W 97.3(8) . .
O03R W00H O03A 98.5(8) . .
O03R W00H O40 172.3(7) . .
O016 W00I O02O 84.8(7) . .
O01W W00I O016 90.1(8) . .
O01W W00I O02O 73.6(6) . .
O01W W00I O1 90.2(8) . .
O022 W00I O016 87.8(6) . .
O022 W00I O01W 159.1(7) . .
O022 W00I O02O 85.5(6) . .
O022 W00I O1 86.8(6) . .
O3Y W00I O016 97.4(7) . .
O3Y W00I O01W 98.6(8) . .
O3Y W00I O022 102.3(7) . .
O3Y W00I O02O 171.9(7) . .
O3Y W00I O1 96.8(7) . .
O1 W00I O016 165.6(6) . .
O1 W00I O02O 81.5(7) . .
O01Q W00J O02J 82.5(7) . .
O026 W00J O01Q 165.1(6) . .
O026 W00J O02J 83.6(7) . .
O026 W00J O036 92.0(9) . .
O036 W00J O01Q 89.2(9) . .
O036 W00J O02J 74.0(6) . .
O03U W00J O01Q 85.8(6) . .
O03U W00J O026 87.8(7) . .
O03U W00J O02J 85.4(6) . .
O03U W00J O036 159.3(7) . .
O42 W00J O01Q 97.7(8) . .
O42 W00J O026 96.8(8) . .
O42 W00J O02J 172.9(7) . .
O42 W00J O036 98.9(7) . .
O42 W00J O03U 101.7(7) . .
O01Y W00K K011 99.8(5) . .
O01Y W00K O02D 90.7(8) . .
O01Y W00K O02E 164.6(7) . .
O01Y W00K O03I 84.5(8) . .
O02D W00K K011 105.5(6) . .
O02D W00K O02E 90.0(9) . .
O02D W00K O03I 73.1(7) . .
O02E W00K K011 94.9(5) . .
O02E W00K O03I 80.9(8) . .
O02L W00K K011 95.8(5) . .
O02L W00K O01Y 88.4(7) . .
O02L W00K O02D 158.4(7) . .
O02L W00K O02E 85.3(7) . .
O02L W00K O03I 85.4(6) . .
O03E W00K K011 7.6(7) . .
O03E W00K O01Y 98.5(8) . .
O03E W00K O02D 98.1(8) . .
O03E W00K O02E 96.7(8) . .
O03E W00K O02L 103.4(8) . .
O03E W00K O03I 170.7(8) . .
O03I W00K K011 175.5(6) . .
O02E W00L O037 80.8(8) . .
O02E W00L O11 164.4(7) . .
O02V W00L O02E 86.0(7) . .
O02V W00L O037 84.9(6) . .
O02V W00L O03K 158.4(8) . .
O02V W00L O11 87.4(7) . .
O034 W00L O02E 96.8(9) . .
O034 W00L O02V 104.1(8) . .
O034 W00L O037 170.5(8) . .
O034 W00L O03K 97.5(9) . .
O034 W00L O11 98.5(9) . .
O03K W00L O02E 90.0(9) . .
O03K W00L O037 73.4(7) . .
O03K W00L O11 91.1(9) . .
O11 W00L O037 84.6(8) . .
O026 W00M O01P 84.2(8) . .
O026 W00M O03B 90.9(9) . .
O026 W00M O10 165.5(6) . .
O03B W00M O01P 73.6(7) . .
O03B W00M O10 90.5(9) . .
O03W W00M O01P 85.8(6) . .
O03W W00M O026 88.3(7) . .
O03W W00M O03B 159.3(7) . .
O03W W00M O10 85.4(7) . .
O9 W00M O01P 171.8(7) . .
O9 W00M O026 97.2(8) . .
O9 W00M O03B 98.2(8) . .
O9 W00M O03W 102.3(7) . .
O9 W00M O10 96.9(8) . .
O10 W00M O01P 82.3(8) . .
O028 W00N O03C 73.1(7) . .
O03N W00N O028 159.3(7) . .
O03N W00N O03C 86.2(6) . .
O03N W00N O10 85.8(7) . .
O43 W00N O028 98.5(9) . .
O43 W00N O03C 171.2(8) . .
O43 W00N O03N 102.1(8) . .
O43 W00N O10 96.2(9) . .
O43 W00N O11 98.0(9) . .
O10 W00N O028 90.3(9) . .
O10 W00N O03C 81.4(8) . .
O11 W00N O028 90.3(9) . .
O11 W00N O03C 85.0(8) . .
O11 W00N O03N 88.6(7) . .
O11 W00N O10 165.6(7) . .
O01D Bi00 Bi00 85.9(3) . 2_755
O01D Bi00 Bi00 85.9(3) 11_565 2_755
O01D Bi00 O01D 147.0(6) 11_565 .
O01D Bi00 O023 139.6(4) 11_565 .
O01D Bi00 O023 71.5(4) 11_565 11_565
O01D Bi00 O023 139.6(4) . 11_565
O01D Bi00 O023 71.5(4) . .
O023 Bi00 Bi00 86.2(3) 11_565 2_755
O023 Bi00 Bi00 86.2(3) . 2_755
O023 Bi00 O023 68.5(5) 11_565 .
O03L Bi00 Bi00 85.8(5) . 2_755
O03L Bi00 O01D 73.8(3) . 11_565
O03L Bi00 O01D 73.8(3) . .
O03L Bi00 O023 144.8(3) . .
O03L Bi00 O023 144.8(3) . 11_565
Bi1A Bi00 Bi00 5(4) . 2_755
Bi1A Bi00 Bi00 1.6(12) 2_755 2_755
Bi1A Bi00 O01D 87.2(11) . .
Bi1A Bi00 O01D 87.2(11) . 11_565
Bi1A Bi00 O01D 86.3(5) 2_755 .
Bi1A Bi00 O01D 86.3(5) 2_755 11_565
Bi1A Bi00 O023 82(3) . .
Bi1A Bi00 O023 84.9(10) 2_755 .
Bi1A Bi00 O023 82(3) . 11_565
Bi1A Bi00 O023 84.9(10) 2_755 11_565
Bi1A Bi00 O03L 91(4) . .
Bi1A Bi00 O03L 87.3(13) 2_755 .
Bi1A Bi00 Bi1A 3(3) . 2_755
O02B Bi1 Bi1 84.9(3) . 12_655
O02B Bi1 O02N 71.9(5) . .
O02B Bi1 O02S 144.5(5) . .
O02B Bi1 O44 73.4(5) . .
O02B Bi1 O4A 141.7(5) . 12_655
O02N Bi1 Bi1 85.4(3) . 12_655
O02N Bi1 O02S 140.6(5) . .
O02N Bi1 O4A 70.5(4) . 12_655
O02S Bi1 Bi1 84.8(3) . 12_655
O02S Bi1 O4A 70.6(5) . 12_655
O44 Bi1 Bi1 84.7(3) . 12_655
O44 Bi1 O02N 144.6(5) . .
O44 Bi1 O02S 71.9(5) . .
O44 Bi1 O4A 141.9(5) . 12_655
O4A Bi1 Bi1 85.0(3) 12_655 12_655
Bi0A Bi1 Bi1 4(2) . 12_655
Bi0A Bi1 Bi1 1.5(9) 12_655 12_655
Bi0A Bi1 O02B 86.3(9) 12_655 .
Bi0A Bi1 O02B 88(2) . .
Bi0A Bi1 O02N 85.4(9) 12_655 .
Bi0A Bi1 O02N 85(2) . .
Bi0A Bi1 O02S 83(2) . .
Bi0A Bi1 O02S 83.9(10) 12_655 .
Bi0A Bi1 O44 87(2) . .
Bi0A Bi1 O44 85.5(9) 12_655 .
Bi0A Bi1 O4A 82(2) . 12_655
Bi0A Bi1 O4A 83.6(9) 12_655 12_655
Bi0A Bi1 Bi0A 2.0(14) . 12_655
O01D P00R O01D 110.1(11) . 12_755
O01D P00R O01T 109.5(7) 12_755 .
O01D P00R O01T 109.5(7) . .
O02X P00R O01D 110.0(7) . 12_755
O02X P00R O01D 110.0(7) . .
O02X P00R O01T 107.7(11) . .
O01N P00S O015 107.8(11) . .
O01N P00S O023 110.0(7) . .
O01N P00S O023 110.0(7) . 12_755
O023 P00S O015 109.0(7) . .
O023 P00S O015 109.0(7) 12_755 .
O023 P00S O023 111.0(11) . 12_755
O01R P00T O01B 108.6(12) . .
O02N P00T O01B 109.3(7) 12_655 .
O02N P00T O01B 109.3(7) . .
O02N P00T O01R 109.5(8) 12_655 .
O02N P00T O01R 109.5(8) . .
O02N P00T O02N 110.5(11) 12_655 .
O03L P00U O03L 112.0(16) 2_755 .
O03L P00U O40 109.6(5) . .
O03L P00U O40 109.6(5) . 2_755
O03L P00U O40 109.6(5) 2_755 2_755
O03L P00U O40 109.6(5) 2_755 .
O40 P00U O40 106.5(17) 2_755 .
O02O P00V O02I 107.8(12) . .
O4A P00V O02I 109.8(7) 12_655 .
O4A P00V O02I 109.8(7) . .
O4A P00V O02O 109.3(8) 12_655 .
O4A P00V O02O 109.3(8) . .
O4A P00V O4A 110.9(12) 12_655 .
O02S P00W O02S 109.1(13) 12_655 .
O02S P00W O037 110.7(8) 12_655 .
O02S P00W O037 110.7(8) . .
O02S P00W O03I 109.7(8) . .
O02S P00W O03I 109.7(8) 12_655 .
O037 P00W O03I 106.9(13) . .
O02B P00X O02B 109.2(12) . 12_655
O02B P00X O02J 109.0(8) . .
O02B P00X O02J 109.0(8) 12_655 .
O03T P00X O02B 109.9(8) . .
O03T P00X O02B 109.9(8) . 12_655
O03T P00X O02J 109.8(13) . .
O01P P00Y O03C 108.5(13) . .
O44 P00Y O01P 109.7(8) 12_655 .
O44 P00Y O01P 109.7(8) . .
O44 P00Y O03C 109.9(8) 12_655 .
O44 P00Y O03C 109.9(8) . .
O44 P00Y O44 109.1(12) 12_655 .
O024 Co1 O02R 172.7(8) . .
O024 Co1 K0AA 79.4(7) . .
O024 Co1 O14 84.9(12) . .
O024 Co1 O8BA 97.0(18) . .
O024 Co1 O2CA 89.9(13) . .
O02R Co1 K0AA 102.1(7) . .
O02R Co1 O14 88.6(12) . .
O02R Co1 O8BA 90.0(18) . .
O02R Co1 O2CA 88.0(12) . .
K0AA Co1 O14 74.7(12) . .
O8BA Co1 K0AA 96.5(17) . .
O8BA Co1 O14 171(2) . .
O2CA Co1 K0AA 168.5(14) . .
O2CA Co1 O14 100.3(16) . .
O2CA Co1 O8BA 89(2) . .
K011 K011 W00K 93.6(3) 6_655 .
K011 K011 O2 63.33(16) 6_655 .
K011 K011 O0AA 63.1(4) 6_655 .
K011 K011 O7BA 38.6(8) 6_655 6_655
O03E K011 W00K 6.2(5) . .
O03E K011 K011 98.9(7) . 6_655
O03E K011 O2 106.1(6) . .
O03E K011 O0AA 82.1(6) . .
O03E K011 O6BA 81.0(14) . .
O03E K011 O7BA 81.6(9) . 6_655
O03E K011 O18 93.6(17) . .
O2 K011 W00K 106.6(2) . .
O0AA K011 W00K 76.75(19) . .
O0AA K011 O7BA 26.2(8) . 6_655
O6BA K011 W00K 85.9(13) . .
O6BA K011 K011 173.5(16) . 6_655
O6BA K011 O2 123.0(16) . .
O6BA K011 O0AA 110.5(16) . .
O6BA K011 O7BA 135.5(17) . 6_655
O7BA K011 W00K 75.4(8) 6_655 .
O7BA K011 W00K 85.9(12) . .
O7BA K011 O03E 90.0(13) . .
O7BA K011 O2 141.7(14) . .
O7BA K011 O6BA 93(2) . .
O1CA K011 W00K 174.9(13) . .
O1CA K011 K011 90.7(13) . 6_655
O1CA K011 O03E 170.4(14) . .
O1CA K011 O2 77.8(14) . .
O1CA K011 O0AA 102.8(15) . .
O1CA K011 O6BA 89.5(18) . .
O1CA K011 O7BA 106.5(16) . 6_655
O1CA K011 O7BA 92.0(19) . .
O1CA K011 O0CA 93.4(19) . 6_655
O1CA K011 O18 85(2) . .
O0CA K011 W00K 111(2) . .
O0CA K011 W00K 91.4(14) 6_655 .
O0CA K011 K011 26(2) . 6_655
O0CA K011 K011 14.2(13) 6_655 6_655
O0CA K011 O03E 95.8(15) 6_655 .
O0CA K011 O03E 114(2) . .
O0CA K011 O2 41(3) . .
O0CA K011 O2 50.7(13) 6_655 .
O0CA K011 O0AA 76.1(14) 6_655 .
O0CA K011 O0AA 87(3) . .
O0CA K011 O6BA 159(3) . .
O0CA K011 O6BA 172(2) 6_655 .
O0CA K011 O7BA 101(3) . .
O0CA K011 O7BA 50.4(15) 6_655 6_655
O0CA K011 O7BA 94.0(19) 6_655 .
O0CA K011 O7BA 64(3) . 6_655
O0CA K011 O1CA 74(3) . .
O0CA K011 O0CA 20(3) . 6_655
O0CA K011 O18 73(3) . .
O0CA K011 O18 80(2) 6_655 .
O18 K011 W00K 97.2(15) . .
O18 K011 K011 94.0(16) . 6_655
O18 K011 O0AA 155.4(14) . .
O18 K011 O6BA 92(2) . .
O18 K011 O7BA 129.3(16) . 6_655
W00B O013 W00B 163.6(12) . 11_565
W00B O013 K019 92.6(6) 11_565 .
W00B O013 K019 92.6(6) . .
W004 O014 W00A 160.7(9) . .
W00B O015 W00B 94.1(7) . 12_755
P00S O015 W00B 125.7(6) . 12_755
P00S O015 W00B 125.7(6) . .
W00C O016 W00I 160.3(8) . .
W002 O017 W001 160.9(8) . .
W005 O018 K01E 103.2(7) . 14_556
W00B O018 W005 149.5(7) . .
W00B O018 K01E 105.3(7) . 14_556
W00B K019 W002 144.1(8) . 13_656
W00B K019 W002 110.2(4) 11_565 13_656
W00B K019 W00B 59.8(4) . 11_565
O013 K019 W002 135.2(7) . 13_656
O013 K019 W00B 30.2(2) . 11_565
O013 K019 W00B 30.2(2) . .
O013 K019 K0AA 102.0(5) . 7_646
O013 K019 K0AA 102.0(5) . 13_656
O031 K019 W002 141.1(9) . 13_656
O031 K019 W002 91.1(5) 11_565 13_656
O031 K019 W00B 84.4(7) 11_565 .
O031 K019 W00B 24.7(4) . .
O031 K019 W00B 24.7(4) 11_565 11_565
O031 K019 W00B 84.4(7) . 11_565
O031 K019 O013 54.5(5) 11_565 .
O031 K019 O013 54.5(5) . .
O031 K019 O031 109.0(11) 11_565 .
O031 K019 O03D 71.0(5) 11_565 13_656
O031 K019 O03D 153.2(13) . 13_656
O031 K019 O03D 71.0(5) . 7_646
O031 K019 O03D 153.2(13) 11_565 7_646
O031 K019 K0AA 51.9(4) 11_565 13_656
O031 K019 K0AA 51.9(4) . 7_646
O031 K019 K0AA 151.0(10) 11_565 7_646
O031 K019 K0AA 151.0(10) . 13_656
O031 K019 O4AA 81.2(7) . .
O031 K019 O4AA 81.2(7) 11_565 .
O031 K019 O1BA 119.1(8) . .
O031 K019 O1BA 119.1(8) 11_565 .
O03D K019 W002 76.2(6) 7_646 13_656
O03D K019 W002 20.8(3) 13_656 13_656
O03D K019 W00B 92.1(5) 13_656 11_565
O03D K019 W00B 141.4(10) 7_646 11_565
O03D K019 W00B 92.1(5) 7_646 .
O03D K019 W00B 141.4(10) 13_656 .
O03D K019 O013 120.4(7) 13_656 .
O03D K019 O013 120.4(7) 7_646 .
O03D K019 O03D 96.8(10) 13_656 7_646
O03D K019 K0AA 50.0(4) 13_656 13_656
O03D K019 K0AA 136.6(9) 13_656 7_646
O03D K019 K0AA 50.0(4) 7_646 7_646
O03D K019 K0AA 136.6(9) 7_646 13_656
O03D K019 O4AA 72.2(7) 7_646 .
O03D K019 O4AA 72.2(7) 13_656 .
O03D K019 O1BA 80.6(11) 7_646 .
O03D K019 O1BA 80.6(11) 13_656 .
K0AA K019 W002 117.4(7) 7_646 13_656
K0AA K019 W002 66.9(4) 13_656 13_656
K0AA K019 W00B 131.2(7) 7_646 11_565
K0AA K019 W00B 75.3(4) 7_646 .
K0AA K019 W00B 131.2(7) 13_656 .
K0AA K019 W00B 75.3(4) 13_656 11_565
K0AA K019 K0AA 132.8(10) 7_646 13_656
O4AA K019 W00B 75.0(6) . .
O4AA K019 O013 77.1(7) . .
O4AA K019 O1BA 138.3(16) . .
O1BA K019 W00B 138.0(11) . .
O1BA K019 O013 144.6(17) . .
W002 O01A W002 162.7(12) . 11_565
W00E O01B W00E 93.8(7) 12_655 .
P00T O01B W00E 125.7(7) . .
P00T O01B W00E 125.7(7) . 12_655
Co3 Co3 Co3 55.5(11) 4_565 6_655
Co3 Co3 Co3 59.9(11) 7_645 6_655
Co3 Co3 Co3 64.6(11) 7_645 4_565
Co3 Co3 O43 119.0(8) 4_565 .
Co3 Co3 O43 141.9(13) 7_645 .
Co3 Co3 O5AA 31.1(6) 7_645 6_655
O43 Co3 Co3 156.6(15) . 6_655
O5AA Co3 Co3 75(3) . 7_645
O5AA Co3 Co3 66(3) . 6_655
O5AA Co3 Co3 29.3(6) 6_655 6_655
O5AA Co3 Co3 58.5(10) 6_655 4_565
O5AA Co3 Co3 12(3) . 4_565
O5AA Co3 O43 172.6(13) 6_655 .
O5AA Co3 O43 107(3) . .
O5AA Co3 O5AA 71(4) . 6_655
W001 O01D Bi00 101.2(5) . .
W001 O01D Bi1A 116.6(12) . .
Bi00 O01D Bi1A 15.4(10) . .
P00R O01D W001 129.6(8) . .
P00R O01D Bi00 129.1(8) . .
P00R O01D Bi1A 113.8(13) . .
O018 K01E W00C 139.1(8) 14_456 .
O018 K01E W00C 109.3(5) 7_646 .
O018 K01E O018 61.0(7) 7_646 14_456
O018 K01E O01M 119.7(4) 7_646 .
O018 K01E O01M 119.7(4) 14_456 12_655
O018 K01E O01M 168.3(10) 14_456 .
O018 K01E O01M 168.3(10) 7_646 12_655
O018 K01E O01U 51.6(5) 7_646 14_456
O018 K01E O01U 51.6(5) 14_456 14_456
O018 K01E O02U 52.1(6) 14_456 14_456
O018 K01E O02U 52.1(6) 7_646 14_456
O01M K01E W00C 61.9(5) 12_655 .
O01M K01E W00C 29.4(3) . .
O01M K01E O01M 56.9(7) . 12_655
O01U K01E W00C 155.05(16) 14_456 .
O01U K01E O01M 139.2(7) 14_456 12_655
O01U K01E O01M 139.2(7) 14_456 .
O02U K01E W00C 89.5(6) 14_456 .
O02U K01E O01M 118.0(8) 14_456 .
O02U K01E O01M 118.0(8) 14_456 12_655
O02U K01E O01U 88.4(8) 14_456 14_456
O03V K01E W00C 27.5(2) . .
O03V K01E O018 117.1(8) . 7_646
O03V K01E O018 117.1(8) . 14_456
O03V K01E O01M 51.4(5) . 12_655
O03V K01E O01M 51.4(5) . .
O03V K01E O01U 165.8(11) . 14_456
O03V K01E O02U 77.4(8) . 14_456
O03V K01E Co5A 93.4(6) . .
O03V K01E Co5A 93.3(6) . 12_655
Co5A K01E W00C 67.2(5) . .
Co5A K01E W00C 116.5(7) 12_655 .
Co5A K01E O018 63.6(5) 12_655 14_456
Co5A K01E O018 63.6(5) . 7_646
Co5A K01E O018 124.2(8) . 14_456
Co5A K01E O018 124.2(8) 12_655 7_646
Co5A K01E O01M 59.4(5) . .
Co5A K01E O01M 115.9(8) 12_655 .
Co5A K01E O01M 59.4(5) 12_655 12_655
Co5A K01E O01M 115.9(8) . 12_655
Co5A K01E O01U 88.4(6) 12_655 14_456
Co5A K01E O01U 88.4(6) . 14_456
Co5A K01E O02U 97.3(6) 12_655 14_456
Co5A K01E O02U 97.3(6) . 14_456
Co5A K01E Co5A 164.9(12) . 12_655
O9BA K01E W00C 125.9(11) 12_655 .
O9BA K01E W00C 109.4(10) . .
O9BA K01E O018 110.5(11) 12_655 7_646
O9BA K01E O018 92.6(10) . 7_646
O9BA K01E O018 110.5(11) . 14_456
O9BA K01E O018 92.6(10) 12_655 14_456
O9BA K01E O01M 81.2(10) 12_655 12_655
O9BA K01E O01M 97.6(11) 12_655 .
O9BA K01E O01M 97.6(11) . 12_655
O9BA K01E O01M 81.2(10) . .
O9BA K01E O01U 61.6(10) . 14_456
O9BA K01E O01U 61.6(10) 12_655 14_456
O9BA K01E O02U 144.4(12) 12_655 14_456
O9BA K01E O02U 144.3(12) . 14_456
O9BA K01E O03V 131.6(12) . .
O9BA K01E O03V 131.6(12) 12_655 .
O9BA K01E Co5A 100.3(12) . 12_655
O9BA K01E Co5A 65.3(10) 12_655 12_655
O9BA K01E Co5A 65.3(10) . .
O9BA K01E Co5A 100.3(12) 12_655 .
O9BA K01E O9BA 35.0(18) 12_655 .
W00G O01F W00G 118.3(10) 12_655 .
W00H O01G W009 162.6(8) . .
W006 O01H W004 159.5(10) . .
W007 O01J W009 149.5(7) . .
W005 O01K K18 162.0(10) . .
W005 O01L W007 161.7(7) . .
W00C O01M K01E 94.6(7) . .
W00E O01M W00C 150.1(8) . .
W00E O01M K01E 113.8(8) . .
W005 O01N W005 92.7(7) 12_755 .
P00S O01N W005 126.9(6) . .
P00S O01N W005 126.9(6) . 12_755
W00F O01O W008 159.9(9) . .
W00M O01P W00M 94.1(8) 12_655 .
P00Y O01P W00M 124.9(8) . .
P00Y O01P W00M 124.9(8) . 12_655
W00D O01Q W00J 150.7(8) . .
W00C O01R W00C 93.7(7) 12_655 .
P00T O01R W00C 126.1(7) . .
P00T O01R W00C 126.1(7) . 12_655
W008 O01S W006 162.8(9) . .
W007 O01T W007 93.8(7) 12_755 .
P00R O01T W007 125.9(6) . 12_755
P00R O01T W007 125.9(6) . .
W00B O01U W00B 118.6(11) 12_755 .
W00B O01U K01E 102.6(7) 12_755 14_556
W00B O01U K01E 102.6(7) . 14_556
W00G O01V W004 149.3(9) . .
W00G O01V W1AA 140.7(9) . .
W00I O01W W00I 119.0(10) . 12_655
W00K O01Y W00G 161.3(9) . .
W007 O020 W001 150.1(8) . .
W001 O021 W003 158.7(8) . .
W00I O022 W004 148.9(8) . .
W00I O022 W2 141.6(9) . .
W002 O023 Bi00 101.3(5) . .
W002 O023 Bi1A 116.1(11) . .
P00S O023 W002 130.4(8) . .
P00S O023 Bi00 128.3(7) . .
P00S O023 Bi1A 113.5(12) . .
Bi1A O023 Bi00 14.8(10) . .
W00E O024 Co1 149.6(11) . .
W00E O024 K0AA 153.9(9) . .
Co1 O024 K0AA 54.8(6) . .
W00M O026 W00J 161.6(8) . .
W009 O027 W001 151.5(8) . .
W00N O028 W00N 119.0(11) . 12_655
W00E O029 W006 150.2(8) . .
W00E O029 W0 139.4(9) . .
W008 O02B Bi1 100.7(5) . .
W008 O02B Bi0A 120.0(10) . .
Bi1 O02B Bi0A 19.3(8) . .
P00X O02B W008 128.8(9) . .
P00X O02B Bi1 130.5(8) . .
P00X O02B Bi0A 111.2(11) . .
W007 O02C Co4 169.0(11) . .
W00K O02D W00K 119.3(11) 12_655 .
W00L O02E W00K 151.8(9) . .
O3Y Co2B O41 175.8(11) 7_646 .
O16 Co2B O3Y 90.3(11) . 7_646
O16 Co2B O41 93.7(11) . .
W008 O02G W00D 149.0(8) . .
W00D O02G W0 141.6(9) . .
W00F O02H W00A 160.0(11) . .
W00G O02I W00G 93.3(7) 12_655 .
P00V O02I W00G 126.4(6) . 12_655
P00V O02I W00G 126.4(6) . .
W00J O02J W00J 92.9(7) 12_655 .
P00X O02J W00J 124.8(8) . 12_655
P00X O02J W00J 124.8(8) . .
W00K O02L W00A 150.9(10) . .
W00K O02L W1AA 140.7(9) . .
W009 O02M W009 118.8(11) 12_755 .
W006 O02N Bi1 100.3(5) . .
W006 O02N Bi0A 119.3(10) . .
Bi1 O02N Bi0A 19.1(8) . .
P00T O02N W006 130.4(8) . .
P00T O02N Bi1 129.4(8) . .
P00T O02N Bi0A 110.3(11) . .
W00I O02O W00I 93.7(8) . 12_655
P00V O02O W00I 126.1(6) . .
P00V O02O W00I 126.1(6) . 12_655
W00C O02P K18 134.6(9) . .
W00C O02P K18 152.0(10) . 7_646
K18 O02P K18 40.1(11) 7_646 .
W002 O02Q W005 150.3(9) . .
W001 O02R Co1 150.3(10) . .
W001 O02R K0AA 125.5(8) . .
Co1 O02R K0AA 41.7(5) . .
W00A O02S Bi1 100.4(5) . .
W00A O02S Bi0A 119.6(10) . .
Bi1 O02S Bi0A 19.2(8) . .
P00W O02S W00A 128.9(9) . .
P00W O02S Bi1 130.6(9) . .
P00W O02S Bi0A 111.4(11) . .
W00H O02T W003 150.4(8) . .
W005 O02U W005 120.3(11) . 12_755
W005 O02U K01E 104.1(7) . 14_556
W005 O02U K01E 104.1(7) 12_755 14_556
W00L O02V W00A 150.4(10) . .
W00L O02V W0AA 141.7(10) . .
W00H O02W W00H 149.6(11) . 11_565
W009 O02X W009 93.4(7) . 12_755
P00R O02X W009 126.5(6) . 12_755
P00R O02X W009 126.5(6) . .
W00E O02Y W00E 119.7(11) . 12_655
W00D O030 W00E 160.2(8) . .
W00B O031 K019 114.6(9) . .
W00B O031 K0AA 155.4(10) . 7_646
W00C O032 W006 149.4(8) . .
W00C O032 W2 141.3(9) . .
W00J O036 W00J 119.0(10) . 12_655
W00L O037 W00L 93.2(7) . 12_655
P00W O037 W00L 126.7(7) . 12_655
P00W O037 W00L 126.7(7) . .
W007 O038 W007 118.2(10) . 12_755
W00H O03A W00H 119.6(11) . 12_755
W00M O03B W00M 118.6(12) . 12_655
W00N O03C W00N 94.7(8) 12_655 .
P00Y O03C W00N 126.0(8) . 12_655
P00Y O03C W00N 126.0(8) . .
W002 O03D K019 122.9(8) . 13_656
W002 O03D K0AA 136.8(8) . .
K0AA O03D K019 79.8(7) . 13_656
W00K O03E K011 166.1(12) . .
W00D O03G W00D 120.1(11) 12_655 .
W00K O03I W00K 94.5(8) 12_655 .
P00W O03I W00K 126.0(7) . 12_655
P00W O03I W00K 126.0(7) . .
W00L O03K W00L 119.8(12) . 12_655
W003 O03L Bi00 102.0(7) . .
W003 O03L Bi1A 117.5(13) . .
Bi00 O03L Bi1A 15.4(10) . .
P00U O03L W003 129.7(12) . .
P00U O03L Bi00 128.2(12) . .
P00U O03L Bi1A 112.8(15) . .
W00N O03N W00F 150.1(10) . .
W00N O03N W0AA 139.4(10) . .
W006 O03S Co4 149.1(10) . .
W00D O03T W00D 92.8(8) 12_655 .
P00X O03T W00D 126.5(7) . 12_655
P00X O03T W00D 126.5(7) . .
W00J O03U W008 150.2(9) . .
W00J O03U W1 139.1(9) . .
W00C O03V W00C 120.2(10) . 12_655
W00C O03V K01E 108.0(7) . .
W00C O03V K01E 108.0(7) 12_655 .
W00M O03W W00F 150.6(9) . .
W00M O03W W1 140.4(10) . .
W00I O3Y Co2B 148.1(11) . 7_646
W00H O40 W00H 92.6(7) . 12_755
P00U O40 W00H 127.1(6) . 12_755
P00U O40 W00H 127.1(6) . .
W004 O41 Co2B 147.2(10) . .
W00N O43 Co3 155.7(14) . .
W00F O44 Bi1 99.7(5) . .
W00F O44 Bi0A 119.1(10) . .
Bi1 O44 Bi0A 19.4(8) . .
P00Y O44 W00F 129.5(9) . .
P00Y O44 Bi1 130.8(9) . .
P00Y O44 Bi0A 111.4(11) . .
W00F O49 Co2A 150.5(11) . .
W004 O4A Bi1 99.7(5) 12_655 12_655
W004 O4A Bi0A 118.5(10) 12_655 12_655
Bi1 O4A Bi0A 18.9(8) 12_655 12_655
P00V O4A W004 130.8(9) . 12_655
P00V O4A Bi1 129.6(8) . 12_655
P00V O4A Bi0A 110.7(11) . 12_655
W00I O1 W00G 150.8(9) . .
W00B O6 W002 149.8(8) . .
W00M O9 Co2A 167.8(12) . 7_645
W00N O10 W00M 151.0(9) . .
W00N O11 W00L 161.3(9) . .
O02C Co4 O03S 174.9(9) . .
O02C Co4 O13 91.0(10) . .
O03S Co4 O13 93.1(10) . .
Co4 O13 K8 119.1(15) . .
O1AA Co5B O1AA 178.1(12) 7_645 .
O1AA Co5B O3BA 83.5(15) 7_645 .
O1AA Co5B O3BA 94.8(15) 7_645 7_645
O1AA Co5B O3BA 83.5(15) . 7_645
O1AA Co5B O3BA 94.8(15) . .
O12 Co5B O1AA 95.0(10) 7_645 .
O12 Co5B O1AA 85.9(10) . .
O12 Co5B O1AA 85.9(10) 7_645 7_645
O12 Co5B O1AA 95.0(10) . 7_645
O12 Co5B O12 120.9(16) 7_645 .
O12 Co5B O3BA 88.5(16) . .
O12 Co5B O3BA 149.6(17) 7_645 .
O12 Co5B O3BA 88.5(16) 7_645 7_645
O12 Co5B O3BA 149.6(17) . 7_645
O3BA Co5B O3BA 64(3) . 7_645
O4CA Co5B O1AA 91.7(16) 7_645 .
O4CA Co5B O1AA 87.5(16) . .
O49 Co2A O9 177.4(10) . 7_645
O49 Co2A O3 92.0(12) . .
O49 Co2A O5 92.8(11) . .
O9 Co2A O3 88.2(12) 7_645 .
O9 Co2A O5 89.8(11) 7_645 .
O5 Co2A O3 87.3(16) . .
O13 K8 O3 83.4(13) . .
O03N W0AA O02V 97.7(10) . .
O02G W0 O029 97.7(8) . .
O03W W1 O03U 98.8(9) . .
O032 W2 O022 95.6(9) . .
O02L W1AA O01V 96.9(9) . .
K011 O2 K011 53.3(3) 7_646 4_566
K011 O2 K011 142.9(3) 4_566 .
K011 O2 K011 53.3(3) 6_655 .
K011 O2 K011 143.1(3) 6_655 4_566
K011 O2 K011 143.1(3) 7_646 .
K011 O2 K011 142.9(3) 7_646 6_655
Co2A O3 K8 116.5(19) . .
K0AA Co5A K01E 111.5(8) . .
Co1 K0AA K019 139.9(8) . 13_656
Co1 K0AA K01E 113.4(7) . .
Co1 K0AA O024 45.8(5) . .
Co1 K0AA O02R 36.3(4) . .
Co1 K0AA O031 172.0(9) . 7_646
Co1 K0AA O03D 114.8(7) . .
Co1 K0AA Co5A 109.8(7) . .
Co1 K0AA O14 53.0(9) . .
Co1 K0AA O8BA 40.9(12) . .
Co1 K0AA O9BA 107.1(11) . .
K019 K0AA K01E 104.0(6) 13_656 .
O024 K0AA K019 166.6(8) . 13_656
O024 K0AA K01E 67.8(6) . .
O024 K0AA O02R 81.9(6) . .
O024 K0AA O031 126.9(8) . 7_646
O024 K0AA O03D 142.9(8) . .
O024 K0AA Co5A 70.7(6) . .
O024 K0AA O14 63.7(10) . .
O024 K0AA O8BA 61.4(12) . .
O024 K0AA O9BA 70.2(9) . .
O02R K0AA K019 105.8(7) . 13_656
O02R K0AA K01E 149.6(6) . .
O031 K0AA K019 48.0(6) 7_646 13_656
O031 K0AA K01E 59.7(5) 7_646 .
O031 K0AA O02R 150.2(8) 7_646 .
O031 K0AA O8BA 142.6(13) 7_646 .
O03D K0AA K019 50.3(6) . 13_656
O03D K0AA K01E 121.4(6) . .
O03D K0AA O02R 83.2(6) . .
O03D K0AA O031 68.9(6) . 7_646
O03D K0AA Co5A 97.2(7) . .
O03D K0AA O8BA 130.0(13) . .
Co5A K0AA K019 109.0(8) . 13_656
Co5A K0AA K01E 34.9(5) . .
Co5A K0AA O02R 134.4(7) . .
Co5A K0AA O031 62.3(6) . 7_646
Co5A K0AA O8BA 129.8(13) . .
O14 K0AA K019 129.7(11) . 13_656
O14 K0AA K01E 105.6(10) . .
O14 K0AA O02R 58.3(9) . .
O14 K0AA O031 123.0(11) . 7_646
O14 K0AA O03D 79.6(10) . .
O14 K0AA Co5A 76.8(10) . .
O14 K0AA O8BA 93.9(15) . .
O14 K0AA O9BA 127.9(13) . .
O8BA K0AA K019 114.1(12) . 13_656
O8BA K0AA K01E 108.2(12) . .
O8BA K0AA O02R 53.1(12) . .
O9BA K0AA K019 97.2(9) . 13_656
O9BA K0AA K01E 31.2(10) . .
O9BA K0AA O02R 136.5(11) . .
O9BA K0AA O031 69.3(10) . 7_646
O9BA K0AA O03D 138.1(11) . .
O9BA K0AA Co5A 66.1(11) . .
O9BA K0AA O8BA 84.0(15) . .
K011 O0AA K011 53.7(8) 6_655 .
O01K K18 O02P 140.3(11) . .
O01K K18 O02P 64.5(8) . 7_646
O02P K18 O02P 139.7(11) 7_646 .
K18 K18 O01K 119.5(15) 7_646 .
K18 K18 O02P 76.1(16) 7_646 7_646
K18 K18 O02P 63.8(14) 7_646 .
K18 K18 O6AA 47.4(16) 7_646 7_646
O6AA K18 O01K 51.8(15) . .
O6AA K18 O01K 109.5(16) 7_646 .
O6AA K18 O02P 112.4(16) 7_646 7_646
O6AA K18 O02P 117.8(18) . .
O6AA K18 O02P 39.9(11) 7_646 .
O6AA K18 O02P 43.2(14) . 7_646
O6AA K18 K18 67.9(18) . 7_646
O6AA K18 O6AA 79(2) . 7_646
O4BA O1AA Co5B 132(2) . .
O2BA O12 Co5B 124(3) . .
Co1 O14 K0AA 52.2(10) . .
Co3 O5AA Co3 85(3) 4_565 7_645
Co3 O5AA Co3 155(6) . 4_565
Co3 O5AA Co3 63(2) 6_655 7_645
Co3 O5AA Co3 74(3) 4_565 6_655
Co3 O5AA Co3 74(3) . 7_645
Co3 O5AA Co3 85(3) . 6_655
K18 O6AA K18 65(2) . 7_646
O3CA O3BA Co5B 120(3) . .
K011 O7BA K011 61.2(12) . 6_655
Co1 O8BA K0AA 42.6(12) . .
K01E O9BA K0AA 117.0(17) . .
O9BA O9BA K01E 72.5(9) 12_655 .
O9BA O9BA K0AA 170.5(10) 12_655 .
K011 O0CA K011 140(4) . 6_655
O0CA O0CA K011 138(6) 6_655 .
O0CA O0CA K011 22(3) 6_655 6_655
O2AA O2CA Co1 126(3) . .
Bi1 Bi0A Bi1 175(3) . 12_655
Bi1 Bi0A O02B 102.8(13) 12_655 .
Bi1 Bi0A O02B 72(2) . .
Bi1 Bi0A O02N 104.4(13) 12_655 .
Bi1 Bi0A O02N 76(2) . .
Bi1 Bi0A O02S 104.9(14) 12_655 .
Bi1 Bi0A O02S 78(2) . .
Bi1 Bi0A O44 74(2) . .
Bi1 Bi0A O44 103.2(13) 12_655 .
Bi1 Bi0A O4A 105.3(13) 12_655 12_655
Bi1 Bi0A O4A 79(2) . 12_655
Bi1 Bi0A Bi0A 176(2) . 12_655
O02B Bi0A O02N 68.9(9) . .
O02B Bi0A O4A 133.9(14) . 12_655
O02N Bi0A O4A 69.1(9) . 12_655
O02S Bi0A O02B 135.0(14) . .
O02S Bi0A O02N 134.4(14) . .
O02S Bi0A O4A 69.9(9) . 12_655
O44 Bi0A O02B 69.8(9) . .
O44 Bi0A O02N 134.2(14) . .
O44 Bi0A O02S 69.8(9) . .
O44 Bi0A O4A 135.2(14) . 12_655
Bi0A Bi0A Bi1 1.5(10) 12_655 12_655
Bi0A Bi0A O02B 104.2(8) 12_655 .
Bi0A Bi0A O02N 104.4(8) 12_655 .
Bi0A Bi0A O02S 104.0(8) 12_655 .
Bi0A Bi0A O44 104.1(8) 12_655 .
Bi0A Bi0A O4A 103.9(8) 12_655 12_655
Bi00 Bi1A Bi00 173(5) . 2_755
Bi00 Bi1A O01D 77.4(15) . 11_565
Bi00 Bi1A O01D 100.7(11) 2_755 .
Bi00 Bi1A O01D 100.7(11) 2_755 11_565
Bi00 Bi1A O01D 77.4(15) . .
Bi00 Bi1A O023 102.3(16) 2_755 .
Bi00 Bi1A O023 102.3(16) 2_755 11_565
Bi00 Bi1A O023 83(3) . .
Bi00 Bi1A O023 83(3) . 11_565
Bi00 Bi1A O03L 74(4) . .
Bi00 Bi1A O03L 99.7(18) 2_755 .
Bi00 Bi1A Bi1A 175(4) . 2_755
O01D Bi1A O01D 139(2) 11_565 .
O01D Bi1A O023 70.7(6) . .
O01D Bi1A O023 136.5(17) 11_565 .
O01D Bi1A O023 136.5(17) . 11_565
O01D Bi1A O023 70.7(6) 11_565 11_565
O023 Bi1A O023 68.7(12) 11_565 .
O03L Bi1A O01D 71.1(10) . 11_565
O03L Bi1A O01D 71.1(10) . .
O03L Bi1A O023 138.7(12) . .
O03L Bi1A O023 138.7(12) . 11_565
Bi1A Bi1A Bi00 1.6(12) 2_755 2_755
Bi1A Bi1A O01D 101.2(11) 2_755 11_565
Bi1A Bi1A O01D 101.2(11) 2_755 .
Bi1A Bi1A O023 101.0(10) 2_755 11_565
Bi1A Bi1A O023 101.0(11) 2_755 .
Bi1A Bi1A O03L 101.2(11) 2_755 .

loop_
_geom_bond_atom_site_label_1
_geom_bond_atom_site_label_2
_geom_bond_distance
_geom_bond_site_symmetry_2
W001 O017 1.918(14) .
W001 O01D 2.236(14) .
W001 O020 1.936(14) .
W001 O021 1.884(13) .
W001 O027 1.908(14) .
W001 O02R 1.714(14) .
W002 O017 1.866(14) .
W002 K019 4.02(2) 13_656
W002 O01A 1.895(3) .
W002 O023 2.216(13) .
W002 O02Q 1.902(13) .
W002 O03D 1.706(13) .
W002 O6 1.930(14) .
W003 O021 1.918(14) 11_565
W003 O021 1.918(14) .
W003 O02T 1.902(14) .
W003 O02T 1.902(14) 11_565
W003 O03J 1.69(2) .
W003 O03L 2.27(2) .
W004 O014 1.887(15) .
W004 O01H 1.908(15) .
W004 O01V 1.922(14) .
W004 O022 1.942(14) .
W004 O41 1.698(15) .
W004 O4A 2.242(14) 12_655
W005 O018 1.976(14) .
W005 K01E 4.03(2) 14_556
W005 O01K 1.692(14) .
W005 O01L 1.879(15) .
W005 O01N 2.285(13) .
W005 O02Q 1.907(14) .
W005 O02U 1.906(10) .
W006 O01H 1.887(14) .
W006 O01S 1.893(15) .
W006 O029 1.930(14) .
W006 O02N 2.216(14) .
W006 O032 1.931(14) .
W006 O03S 1.713(14) .
W007 O01J 1.933(15) .
W007 O01L 1.951(15) .
W007 O01T 2.267(13) .
W007 O020 1.882(13) .
W007 O02C 1.721(14) .
W007 O038 1.929(10) .
W008 O01O 1.911(16) .
W008 O01S 1.888(15) .
W008 O02B 2.262(15) .
W008 O02G 1.906(15) .
W008 O03H 1.708(15) .
W008 O03U 1.921(15) .
W009 O01G 1.954(16) .
W009 O01J 1.949(14) .
W009 O027 1.880(13) .
W009 O02M 1.926(11) .
W009 O02X 2.278(14) .
W009 O02Z 1.714(16) .
W00A O014 1.896(14) .
W00A O02H 1.904(16) .
W00A O02K 1.749(17) .
W00A O02L 1.914(17) .
W00A O02S 2.265(16) .
W00A O02V 1.938(15) .
W00B O013 1.919(3) .
W00B O015 2.264(13) .
W00B O018 1.912(14) .
W00B K019 3.81(2) .
W00B K01E 4.04(2) 14_556
W00B O01U 1.928(11) .
W00B O031 1.749(15) .
W00B O6 1.883(14) .
W00C O016 1.888(15) .
W00C K01E 3.95(2) .
W00C O01M 1.946(16) .
W00C O01R 2.276(13) .
W00C O02P 1.724(15) .
W00C O032 1.884(14) .
W00C O03V 1.916(9) .
W00D O01Q 1.935(16) .
W00D O02G 1.906(15) .
W00D O030 1.904(16) .
W00D O03F 1.730(16) .
W00D O03G 1.914(11) .
W00D O03T 2.290(15) .
W00E O01B 2.271(13) .
W00E O01M 1.939(15) .
W00E O024 1.726(14) .
W00E O029 1.881(15) .
W00E O02Y 1.917(11) .
W00E O030 1.944(16) .
W00F O01O 1.885(17) .
W00F O02H 1.885(15) .
W00F O03N 1.909(17) .
W00F O03W 1.932(16) .
W00F O44 2.259(15) .
W00F O49 1.704(17) .
W00G O01F 1.920(10) .
W00G O01V 1.886(15) .
W00G O01Y 1.932(16) .
W00G O02I 2.266(14) .
W00G O03O 1.709(17) .
W00G O1 1.945(15) .
W00H O01G 1.884(15) .
W00H O02T 1.888(15) .
W00H O02W 1.948(5) .
W00H O03A 1.920(11) .
W00H O03R 1.732(16) .
W00H O40 2.296(14) .
W00I O016 1.948(15) .
W00I O01W 1.921(10) .
W00I O022 1.876(14) .
W00I O02O 2.268(14) .
W00I O3Y 1.715(15) .
W00I O1 1.933(15) .
W00J O01Q 1.942(17) .
W00J O026 1.929(17) .
W00J O02J 2.293(14) .
W00J O036 1.930(10) .
W00J O03U 1.880(14) .
W00J O42 1.736(15) .
W00K K011 3.813(8) .
W00K O01Y 1.905(16) .
W00K O02D 1.918(11) .
W00K O02E 1.948(18) .
W00K O02L 1.880(16) .
W00K O03E 1.723(18) .
W00K O03I 2.254(15) .
W00L O02E 1.920(19) .
W00L O02V 1.861(16) .
W00L O034 1.718(17) .
W00L O037 2.277(14) .
W00L O03K 1.913(11) .
W00L O11 1.938(18) .
W00M O01P 2.265(14) .
W00M O026 1.910(18) .
W00M O03B 1.928(12) .
W00M O03W 1.873(15) .
W00M O9 1.711(15) .
W00M O10 1.960(18) .
W00N O028 1.922(11) .
W00N O03C 2.251(15) .
W00N O03N 1.900(16) .
W00N O43 1.705(17) .
W00N O10 1.919(18) .
W00N O11 1.899(19) .
Bi00 Bi00 2.896(6) 2_755
Bi00 O01D 2.546(13) .
Bi00 O01D 2.546(13) 11_565
Bi00 O023 2.682(13) .
Bi00 O023 2.682(13) 11_565
Bi00 O03L 2.496(19) .
Bi00 Bi1A 0.69(5) .
Bi00 Bi1A 2.21(5) 2_755
Bi1 Bi1 2.948(4) 12_655
Bi1 O02B 2.539(15) .
Bi1 O02N 2.611(14) .
Bi1 O02S 2.616(15) .
Bi1 O44 2.548(15) .
Bi1 O4A 2.674(14) 12_655
Bi1 Bi0A 0.88(4) .
Bi1 Bi0A 2.07(4) 12_655
P00R O01D 1.542(14) 12_755
P00R O01D 1.542(14) .
P00R O01T 1.56(2) .
P00R O02X 1.54(2) .
P00S O015 1.56(2) .
P00S O01N 1.536(19) .
P00S O023 1.541(13) .
P00S O023 1.541(13) 12_755
P00T O01B 1.56(2) .
P00T O01R 1.55(2) .
P00T O02N 1.538(14) 12_655
P00T O02N 1.538(15) .
P00U O03L 1.52(2) 2_755
P00U O03L 1.52(2) .
P00U O40 1.54(2) .
P00U O40 1.54(2) 2_755
P00V O02I 1.56(2) .
P00V O02O 1.55(2) .
P00V O4A 1.507(15) .
P00V O4A 1.507(15) 12_655
P00W O02S 1.519(16) .
P00W O02S 1.519(16) 12_655
P00W O037 1.54(2) .
P00W O03I 1.59(2) .
P00X O02B 1.531(15) .
P00X O02B 1.531(15) 12_655
P00X O02J 1.57(2) .
P00X O03T 1.53(2) .
P00Y O01P 1.58(2) .
P00Y O03C 1.58(2) .
P00Y O44 1.519(15) 12_655
P00Y O44 1.519(15) .
Co1 O024 2.017(17) .
Co1 O02R 2.045(17) .
Co1 K0AA 2.299(19) .
Co1 O14 2.32(4) .
Co1 O8BA 2.22(6) .
Co1 O2CA 2.12(4) .
K011 K011 2.900(18) 6_655
K011 O03E 2.12(2) .
K011 O2 3.231(9) .
K011 O0AA 3.21(4) .
K011 O6BA 2.21(4) .
K011 O7BA 2.06(5) .
K011 O7BA 3.26(5) 6_655
K011 O1CA 1.85(5) .
K011 O0CA 1.10(3) .
K011 O0CA 1.98(4) 6_655
K011 O18 2.14(5) .
O013 K019 3.21(3) .
O018 K01E 3.09(3) 14_556
K019 O031 2.74(2) .
K019 O031 2.74(2) 11_565
K019 O03D 2.83(2) 7_646
K019 O03D 2.83(2) 13_656
K019 K0AA 3.63(2) 7_646
K019 K0AA 3.63(2) 13_656
K019 O4AA 3.05(3) .
K019 O1BA 3.20(8) .
Co3 Co3 2.04(4) 7_645
Co3 Co3 2.15(4) 4_565
Co3 Co3 2.24(4) 6_655
Co3 O43 2.23(3) .
Co3 O5AA 1.10(2) .
Co3 O5AA 2.06(5) 6_655
O01D Bi1A 2.61(2) .
K01E O01M 3.29(3) 12_655
K01E O01M 3.29(3) .
K01E O01U 3.15(3) 14_456
K01E O02U 3.12(3) 14_456
K01E O03V 2.91(3) .
K01E Co5A 2.918(18) .
K01E Co5A 2.918(18) 12_655
K01E O9BA 2.76(5) 12_655
K01E O9BA 2.76(5) .
O01K K18 2.86(3) .
O01V W1AA 2.05(2) .
O022 W2 2.07(2) .
O023 Bi1A 2.68(4) .
O024 K0AA 2.77(2) .
O029 W0 2.087(19) .
O02B Bi0A 2.66(4) .
O02C Co4 1.970(17) .
Co2B O3Y 2.03(2) 7_646
Co2B O41 2.11(2) .
Co2B O16 1.89(3) .
O02G W0 1.980(19) .
O02L W1AA 2.05(2) .
O02N Bi0A 2.69(4) .
O02P K18 2.94(3) 7_646
O02P K18 3.18(3) .
O02R K0AA 3.38(2) .
O02S Bi0A 2.65(4) .
O02V W0AA 2.05(2) .
O031 K0AA 2.90(2) 7_646
O032 W2 2.04(2) .
O03D K0AA 2.82(2) .
O03L Bi1A 2.60(5) .
O03N W0AA 2.03(2) .
O03S Co4 2.007(17) .
O03U W1 2.07(2) .
O03W W1 2.01(2) .
O44 Bi0A 2.65(4) .
O49 Co2A 1.993(19) .
O4A Bi0A 2.69(3) 12_655
O9 Co2A 2.001(18) 7_645
Co4 O13 2.04(3) .
O13 K8 3.01(4) .
Co5B O1AA 2.09(2) .
Co5B O1AA 2.09(2) 7_645
Co5B O12 2.02(3) .
Co5B O12 2.02(3) 7_645
Co5B O3BA 2.13(4) .
Co5B O3BA 2.13(4) 7_645
Co5B O4CA 1.95(5) 7_645
Co5B O4CA 1.95(5) .
Co2A O3 2.15(4) .
Co2A O5 2.05(3) .
K8 O3 3.15(5) .
Co5A K0AA 2.82(3) .
K0AA O14 2.81(5) .
K0AA O8BA 3.38(7) .
K0AA O9BA 2.81(4) .
K18 K18 2.11(6) 7_646
K18 O6AA 1.71(5) .
K18 O6AA 2.16(4) 7_646
O1AA O4BA 1.56(5) .
O12 O2BA 1.44(5) .
O2AA O2CA 1.34(6) .
O3BA O3CA 1.54(6) .
O9BA O9BA 1.66(8) 12_655
O0CA O0CA 1.02(7) 6_655
Bi0A Bi0A 1.19(7) 12_655
Bi1A Bi1A 1.52(10) 2_755

loop_
_platon_squeeze_void_nr
_platon_squeeze_void_average_x
_platon_squeeze_void_average_y
_platon_squeeze_void_average_z
_platon_squeeze_void_volume
_platon_squeeze_void_count_electrons
_platon_squeeze_void_content
1 0.203 0.000 0.498 3036 2493 ' '
2 0.203 0.500 0.498 3036 2493 ' '
3 0.500 0.250 0.145 459 478 ' '
4 0.000 0.750 0.145 459 478 ' '
5 0.000 0.250 0.855 459 478 ' '
6 0.500 0.750 0.855 459 478 ' '
